data_4515534
loop_
_publ_author_name
'Bagchi, Vivek'
'Kalra, Anshika'
'Das, Purak'
'Paraskevopoulou, Patrina'
'Gorla, Saidulu'
'Ai, Lin'
'Wang, Qiuwen'
'Mohapatra, Sudip'
'Choudhury, Amitava'
'Sun, Zhicheng'
'Cundari, Thomas R.'
'Stavropoulos, Pericles'

_publ_section_title
;
 Comparative Nitrene-Transfer Chemistry to Olefinic Substrates Mediated by
 a Library of Anionic Mn(II) Triphenylamido-Amine Reagents and M(II)
 Congeners (M = Fe, Co, Ni) Favoring Aromatic over Aliphatic Alkenes
;
_journal_issue 10
_journal_name_full 'ACS Catalysis'
_journal_page_first 9183
_journal_paper_doi 10.1021/acscatal.8b01941
_journal_volume 8
_journal_year 2018
_chemical_formula_sum 'C78 H105 K2 Mn2 N11 O9'
_chemical_formula_weight 1528.81
_space_group_IT_number 2
_space_group_name_Hall '-P 1'
_space_group_name_H-M_alt 'P -1'
_symmetry_cell_setting triclinic
_symmetry_space_group_name_Hall '-P 1'
_symmetry_space_group_name_H-M 'P -1'
_atom_sites_solution_hydrogens geom
_atom_sites_solution_primary direct
_atom_sites_solution_secondary difmap
_audit_creation_method SHELXL-97
_cell_angle_alpha 86.003(3)
_cell_angle_beta 80.023(3)
_cell_angle_gamma 73.719(2)
_cell_formula_units_Z 2
_cell_length_a 11.759(2)
_cell_length_b 13.541(3)
_cell_length_c 26.426(5)
_cell_measurement_reflns_used 9801
_cell_measurement_temperature 130(2)
_cell_measurement_theta_max 28.27
_cell_measurement_theta_min 2.24
_cell_volume 3977.0(13)
_computing_cell_refinement 'Bruker SAINT'
_computing_data_collection 'Bruker SMART'
_computing_data_reduction 'Bruker SAINT'
_computing_molecular_graphics 'Bruker SHELXTL'
_computing_publication_material 'Bruker SHELXTL'
_computing_structure_refinement 'SHELXL-97 (Sheldrick, 2008)'
_computing_structure_solution 'SHELXS-97 (Sheldrick, 2008)'
_diffrn_ambient_temperature 130(2)
_diffrn_measured_fraction_theta_full 0.971
_diffrn_measured_fraction_theta_max 0.971
_diffrn_measurement_device_type 'Bruker APEX-II CCD'
_diffrn_measurement_method '\f and \w scans'
_diffrn_radiation_monochromator graphite
_diffrn_radiation_source 'fine-focus sealed tube'
_diffrn_radiation_type MoK\a
_diffrn_radiation_wavelength 0.71073
_diffrn_reflns_av_R_equivalents 0.0414
_diffrn_reflns_av_sigmaI/netI 0.0553
_diffrn_reflns_limit_h_max 13
_diffrn_reflns_limit_h_min -13
_diffrn_reflns_limit_k_max 15
_diffrn_reflns_limit_k_min -15
_diffrn_reflns_limit_l_max 30
_diffrn_reflns_limit_l_min -30
_diffrn_reflns_number 31671
_diffrn_reflns_theta_full 24.50
_diffrn_reflns_theta_max 24.50
_diffrn_reflns_theta_min 1.57
_exptl_absorpt_coefficient_mu 0.483
_exptl_absorpt_correction_T_max 0.9223
_exptl_absorpt_correction_T_min 0.8646
_exptl_absorpt_correction_type multi-scan
_exptl_absorpt_process_details '(SADABS; Sheldrick, 2008)'
_exptl_crystal_colour transparent
_exptl_crystal_density_diffrn 1.277
_exptl_crystal_density_method 'not measured'
_exptl_crystal_description rhombic
_exptl_crystal_F_000 1620
_exptl_crystal_size_max 0.311
_exptl_crystal_size_mid 0.185
_exptl_crystal_size_min 0.177
_refine_diff_density_max 2.678
_refine_diff_density_min -0.748
_refine_diff_density_rms 0.163
_refine_ls_extinction_method none
_refine_ls_goodness_of_fit_ref 1.096
_refine_ls_hydrogen_treatment mixed
_refine_ls_matrix_type full
_refine_ls_number_parameters 944
_refine_ls_number_reflns 12872
_refine_ls_number_restraints 0
_refine_ls_restrained_S_all 1.096
_refine_ls_R_factor_all 0.1206
_refine_ls_R_factor_gt 0.1096
_refine_ls_shift/su_max 0.001
_refine_ls_shift/su_mean 0.000
_refine_ls_structure_factor_coef Fsqd
_refine_ls_weighting_details 'calc w=1/[\s^2^(Fo^2^)+(0.0813P)^2^+77.4104P] where P=(Fo^2^+2Fc^2^)/3'
_refine_ls_weighting_scheme calc
_refine_ls_wR_factor_gt 0.3163
_refine_ls_wR_factor_ref 0.3253
_reflns_number_gt 11113
_reflns_number_total 12872
_reflns_threshold_expression >2sigma(I)
_cod_data_source_file cs8b01941_si_004.cif
_cod_data_source_block 4L4Mn
_cod_depositor_comments
;
The following automatic conversions were performed:

data item '_exptl_absorpt_correction_type' value 'Multi-Scan' was
changed to 'multi-scan' in accordance with the
/home/data/users/saulius/crontab/automatic-downloads/current/ACS/lib/dictionaries/cif_core.dic
dictionary named 'cif_core.dic' version 2.4.2 last updated on
2011-04-26.

data item '_symmetry_cell_setting' value 'Triclinic' was changed to
'triclinic' in accordance with the
/home/data/users/saulius/crontab/automatic-downloads/current/ACS/lib/dictionaries/cif_core.dic
dictionary named 'cif_core.dic' version 2.4.2 last updated on
2011-04-26.

Automatic conversion script
Id: cif_fix_values 6909 2019-04-08 15:41:33Z antanas 
;
_cod_original_cell_volume 3977.1(14)
_cod_original_sg_symbol_H-M P-1
_cod_database_code 4515534

loop_
_symmetry_equiv_pos_as_xyz
'x, y, z'
'-x, -y, -z'

loop_
_atom_site_label
_atom_site_type_symbol
_atom_site_fract_x
_atom_site_fract_y
_atom_site_fract_z
_atom_site_U_iso_or_equiv
_atom_site_adp_type
_atom_site_occupancy
_atom_site_symmetry_multiplicity
_atom_site_calc_flag
_atom_site_refinement_flags
Mn1 Mn 0.40194(10) 0.79110(9) 0.19632(5) 0.0188(3) Uani 1 1 d .
Mn2 Mn 0.61938(11) 0.69712(9) 0.30350(5) 0.0198(3) Uani 1 1 d .
K1 K 0.40057(19) 0.92499(15) 0.30318(8) 0.0338(5) Uani 1 1 d .
K2 K 0.61735(17) 0.51741(15) 0.19501(8) 0.0302(5) Uani 1 1 d .
N1 N 0.4398(6) 0.9000(5) 0.0954(2) 0.0183(14) Uani 1 1 d .
N2 N 0.2668(6) 1.0756(5) 0.1521(3) 0.0240(15) Uani 1 1 d .
N3 N 0.3210(6) 0.7600(5) 0.1346(3) 0.0223(15) Uani 1 1 d .
N4 N 0.5863(6) 0.7670(5) 0.1594(3) 0.0199(14) Uani 1 1 d .
N5 N 0.5683(6) 0.6152(6) 0.4110(3) 0.0235(15) Uani 1 1 d .
N6 N 0.5742(7) 0.8223(6) 0.4366(3) 0.0344(18) Uani 1 1 d .
N7 N 0.4710(6) 0.6276(6) 0.3188(3) 0.0245(16) Uani 1 1 d .
N8 N 0.7603(6) 0.5874(6) 0.3363(3) 0.0245(16) Uani 1 1 d .
N9 N 0.1426(13) 1.1329(12) 0.4298(4) 0.095(5) Uani 1 1 d .
N11 N 0.9807(10) 0.3259(9) 0.0897(4) 0.064(3) Uani 1 1 d .
O1 O 0.3287(5) 0.9470(4) 0.2115(2) 0.0220(12) Uani 1 1 d .
O2 O 0.4076(5) 0.6203(4) 0.1754(2) 0.0254(13) Uani 1 1 d .
O3 O 0.6199(5) 0.7908(4) 0.2374(2) 0.0242(13) Uani 1 1 d .
O4 O 0.5768(5) 0.8250(5) 0.3488(2) 0.0280(14) Uani 1 1 d .
O5 O 0.3634(5) 0.7548(4) 0.2747(2) 0.0236(13) Uani 1 1 d .
O6 O 0.7468(5) 0.5549(4) 0.2576(2) 0.0250(13) Uani 1 1 d .
O7 O 0.2869(9) 1.0573(6) 0.3708(3) 0.066(3) Uani 1 1 d .
O9 O 0.8043(7) 0.4236(6) 0.1279(3) 0.054(2) Uani 1 1 d .
C1 C 0.4688(7) 0.9932(6) 0.1011(3) 0.0182(16) Uani 1 1 d .
C2 C 0.3860(7) 1.0760(7) 0.1290(3) 0.0241(18) Uani 1 1 d .
C3 C 0.4175(8) 1.1661(7) 0.1304(3) 0.030(2) Uani 1 1 d .
H3 H 0.3609 1.2218 0.1468 0.036 Uiso 1 1 calc R
C4 C 0.5286(9) 1.1786(7) 0.1088(4) 0.033(2) Uani 1 1 d .
H4 H 0.5470 1.2403 0.1116 0.039 Uiso 1 1 calc R
C5 C 0.6112(8) 1.0972(7) 0.0831(3) 0.028(2) Uani 1 1 d .
H5 H 0.6872 1.1029 0.0689 0.034 Uiso 1 1 calc R
C6 C 0.5810(7) 1.0066(7) 0.0783(3) 0.0243(18) Uani 1 1 d .
H6 H 0.6364 0.9533 0.0595 0.029 Uiso 1 1 calc R
C7 C 0.3251(8) 0.9072(6) 0.0785(3) 0.0229(18) Uani 1 1 d .
C8 C 0.2712(7) 0.8294(6) 0.0973(3) 0.0193(17) Uani 1 1 d .
C9 C 0.1593(8) 0.8365(7) 0.0833(3) 0.0283(19) Uani 1 1 d .
H9 H 0.1181 0.7885 0.0965 0.034 Uiso 1 1 calc R
C10 C 0.1092(8) 0.9145(8) 0.0500(4) 0.034(2) Uani 1 1 d .
H10 H 0.0361 0.9172 0.0402 0.040 Uiso 1 1 calc R
C11 C 0.1677(8) 0.9873(7) 0.0316(4) 0.031(2) Uani 1 1 d .
H11 H 0.1342 1.0390 0.0092 0.038 Uiso 1 1 calc R
C12 C 0.2764(8) 0.9848(7) 0.0461(3) 0.0269(19) Uani 1 1 d .
H12 H 0.3153 1.0349 0.0341 0.032 Uiso 1 1 calc R
C13 C 0.5367(7) 0.8146(6) 0.0736(3) 0.0190(16) Uani 1 1 d .
C14 C 0.6093(7) 0.7490(6) 0.1067(3) 0.0192(17) Uani 1 1 d .
C15 C 0.6948(7) 0.6605(7) 0.0855(3) 0.0242(18) Uani 1 1 d .
H15 H 0.7425 0.6153 0.1065 0.029 Uiso 1 1 calc R
C16 C 0.7090(8) 0.6396(7) 0.0335(3) 0.028(2) Uani 1 1 d .
H16 H 0.7653 0.5805 0.0202 0.034 Uiso 1 1 calc R
C17 C 0.6400(8) 0.7062(7) 0.0018(3) 0.0270(19) Uani 1 1 d .
H17 H 0.6507 0.6930 -0.0330 0.032 Uiso 1 1 calc R
C18 C 0.5546(8) 0.7928(7) 0.0220(3) 0.0271(19) Uani 1 1 d .
H18 H 0.5081 0.8375 0.0004 0.032 Uiso 1 1 calc R
C19 C 0.2471(7) 1.0151(6) 0.1896(3) 0.0238(18) Uani 1 1 d .
C20 C 0.1156(7) 1.0260(7) 0.2142(3) 0.0269(19) Uani 1 1 d .
C21 C 0.0917(8) 0.9213(7) 0.2236(4) 0.034(2) Uani 1 1 d .
H21A H 0.1465 0.8794 0.2447 0.051 Uiso 1 1 calc R
H21B H 0.1026 0.8887 0.1914 0.051 Uiso 1 1 calc R
H21C H 0.0108 0.9296 0.2408 0.051 Uiso 1 1 calc R
C22 C 0.0956(8) 1.0776(8) 0.2653(3) 0.033(2) Uani 1 1 d .
H22A H 0.0142 1.0855 0.2818 0.050 Uiso 1 1 calc R
H22B H 0.1104 1.1440 0.2596 0.050 Uiso 1 1 calc R
H22C H 0.1494 1.0359 0.2868 0.050 Uiso 1 1 calc R
C23 C 0.0294(8) 1.0923(8) 0.1798(4) 0.035(2) Uani 1 1 d .
H23A H -0.0519 1.0974 0.1956 0.053 Uiso 1 1 calc R
H23B H 0.0447 1.0612 0.1469 0.053 Uiso 1 1 calc R
H23C H 0.0414 1.1599 0.1755 0.053 Uiso 1 1 calc R
C24 C 0.3596(7) 0.6591(7) 0.1366(3) 0.0220(18) Uani 1 1 d .
C25 C 0.3521(8) 0.5814(7) 0.0977(4) 0.030(2) Uani 1 1 d .
C26 C 0.4634(10) 0.4876(7) 0.0967(4) 0.041(2) Uani 1 1 d .
H26A H 0.4596 0.4381 0.0732 0.061 Uiso 1 1 calc R
H26B H 0.4649 0.4569 0.1305 0.061 Uiso 1 1 calc R
H26C H 0.5348 0.5096 0.0858 0.061 Uiso 1 1 calc R
C27 C 0.2392(9) 0.5460(9) 0.1184(4) 0.044(3) Uani 1 1 d .
H27A H 0.1691 0.6013 0.1148 0.065 Uiso 1 1 calc R
H27B H 0.2388 0.5264 0.1540 0.065 Uiso 1 1 calc R
H27C H 0.2394 0.4882 0.0993 0.065 Uiso 1 1 calc R
C28 C 0.3504(10) 0.6217(8) 0.0419(4) 0.039(2) Uani 1 1 d .
H28A H 0.3545 0.5664 0.0202 0.059 Uiso 1 1 calc R
H28B H 0.4182 0.6486 0.0307 0.059 Uiso 1 1 calc R
H28C H 0.2777 0.6752 0.0401 0.059 Uiso 1 1 calc R
C29 C 0.6597(7) 0.7828(6) 0.1887(3) 0.0212(17) Uani 1 1 d .
C30 C 0.7833(7) 0.8045(7) 0.1724(3) 0.0227(18) Uani 1 1 d .
C31 C 0.8755(8) 0.7284(7) 0.2011(4) 0.032(2) Uani 1 1 d .
H31A H 0.8452 0.7297 0.2372 0.048 Uiso 1 1 calc R
H31B H 0.9494 0.7478 0.1951 0.048 Uiso 1 1 calc R
H31C H 0.8897 0.6603 0.1888 0.048 Uiso 1 1 calc R
C32 C 0.7650(9) 0.9162(7) 0.1896(4) 0.036(2) Uani 1 1 d .
H32A H 0.7110 0.9635 0.1700 0.055 Uiso 1 1 calc R
H32B H 0.8409 0.9321 0.1839 0.055 Uiso 1 1 calc R
H32C H 0.7319 0.9220 0.2255 0.055 Uiso 1 1 calc R
C33 C 0.8378(8) 0.7994(7) 0.1150(3) 0.0274(19) Uani 1 1 d .
H33A H 0.8617 0.7292 0.1044 0.041 Uiso 1 1 calc R
H33B H 0.9066 0.8261 0.1097 0.041 Uiso 1 1 calc R
H33C H 0.7792 0.8398 0.0952 0.041 Uiso 1 1 calc R
C34 C 0.4669(8) 0.6863(7) 0.4400(3) 0.027(2) Uani 1 1 d .
C35 C 0.4703(8) 0.7863(8) 0.4486(3) 0.032(2) Uani 1 1 d .
C36 C 0.3699(10) 0.8525(9) 0.4761(4) 0.048(3) Uani 1 1 d .
H36 H 0.3721 0.9184 0.4829 0.058 Uiso 1 1 calc R
C37 C 0.2658(10) 0.8221(11) 0.4937(4) 0.058(4) Uani 1 1 d .
H37 H 0.1985 0.8683 0.5110 0.069 Uiso 1 1 calc R
C38 C 0.2627(9) 0.7233(10) 0.4855(4) 0.050(3) Uani 1 1 d .
H38 H 0.1935 0.7026 0.4973 0.060 Uiso 1 1 calc R
C39 C 0.3636(8) 0.6555(9) 0.4596(3) 0.036(2) Uani 1 1 d .
H39 H 0.3627 0.5882 0.4551 0.043 Uiso 1 1 calc R
C40 C 0.5470(7) 0.5253(7) 0.3921(3) 0.0253(19) Uani 1 1 d .
C41 C 0.4980(7) 0.5324(7) 0.3465(3) 0.0259(19) Uani 1 1 d .
C42 C 0.4889(8) 0.4417(7) 0.3270(4) 0.031(2) Uani 1 1 d .
H42 H 0.4582 0.4446 0.2966 0.037 Uiso 1 1 calc R
C43 C 0.5248(10) 0.3475(8) 0.3523(4) 0.040(2) Uani 1 1 d .
H43 H 0.5214 0.2875 0.3383 0.048 Uiso 1 1 calc R
C44 C 0.5652(8) 0.3437(8) 0.3982(4) 0.036(2) Uani 1 1 d .
H44 H 0.5836 0.2818 0.4166 0.043 Uiso 1 1 calc R
C45 C 0.5786(8) 0.4306(7) 0.4172(3) 0.030(2) Uani 1 1 d .
H45 H 0.6096 0.4260 0.4476 0.036 Uiso 1 1 calc R
C46 C 0.6856(9) 0.5964(7) 0.4259(3) 0.028(2) Uani 1 1 d .
C47 C 0.7838(8) 0.5795(6) 0.3866(3) 0.0254(18) Uani 1 1 d .
C48 C 0.8960(8) 0.5657(7) 0.3999(4) 0.032(2) Uani 1 1 d .
H48 H 0.9630 0.5560 0.3743 0.038 Uiso 1 1 calc R
C49 C 0.9099(8) 0.5661(8) 0.4508(4) 0.035(2) Uani 1 1 d .
H49 H 0.9865 0.5551 0.4588 0.042 Uiso 1 1 calc R
C50 C 0.8122(8) 0.5827(7) 0.4903(3) 0.028(2) Uani 1 1 d .
H50 H 0.8219 0.5837 0.5244 0.034 Uiso 1 1 calc R
C51 C 0.6985(8) 0.5978(7) 0.4767(3) 0.031(2) Uani 1 1 d .
H51 H 0.6311 0.6088 0.5021 0.037 Uiso 1 1 calc R
C52 C 0.6178(8) 0.8400(6) 0.3895(3) 0.0254(19) Uani 1 1 d .
C53 C 0.7203(9) 0.8914(8) 0.3811(4) 0.034(2) Uani 1 1 d .
C54 C 0.8141(10) 0.8441(10) 0.3352(4) 0.049(3) Uani 1 1 d .
H54A H 0.7779 0.8562 0.3046 0.074 Uiso 1 1 calc R
H54B H 0.8438 0.7714 0.3411 0.074 Uiso 1 1 calc R
H54C H 0.8793 0.8751 0.3310 0.074 Uiso 1 1 calc R
C55 C 0.7837(11) 0.8786(10) 0.4283(4) 0.053(3) Uani 1 1 d .
H55A H 0.8491 0.9096 0.4210 0.079 Uiso 1 1 calc R
H55B H 0.8141 0.8066 0.4362 0.079 Uiso 1 1 calc R
H55C H 0.7277 0.9114 0.4571 0.079 Uiso 1 1 calc R
C56 C 0.6688(12) 1.0045(9) 0.3703(6) 0.060(3) Uani 1 1 d .
H56A H 0.6347 1.0132 0.3392 0.090 Uiso 1 1 calc R
H56B H 0.7313 1.0386 0.3664 0.090 Uiso 1 1 calc R
H56C H 0.6075 1.0337 0.3984 0.090 Uiso 1 1 calc R
C57 C 0.3665(8) 0.6764(7) 0.3052(3) 0.0226(18) Uani 1 1 d .
C58 C 0.2415(8) 0.6601(7) 0.3251(3) 0.029(2) Uani 1 1 d .
C59 C 0.1865(9) 0.6455(8) 0.2788(4) 0.037(2) Uani 1 1 d .
H59A H 0.1036 0.6476 0.2896 0.055 Uiso 1 1 calc R
H59B H 0.2290 0.5802 0.2638 0.055 Uiso 1 1 calc R
H59C H 0.1923 0.6996 0.2538 0.055 Uiso 1 1 calc R
C60 C 0.2336(8) 0.5703(8) 0.3634(4) 0.038(2) Uani 1 1 d .
H60A H 0.1509 0.5744 0.3762 0.058 Uiso 1 1 calc R
H60B H 0.2740 0.5741 0.3915 0.058 Uiso 1 1 calc R
H60C H 0.2711 0.5062 0.3463 0.058 Uiso 1 1 calc R
C61 C 0.1666(9) 0.7601(8) 0.3527(4) 0.038(2) Uani 1 1 d .
H61A H 0.1640 0.8176 0.3291 0.057 Uiso 1 1 calc R
H61B H 0.2028 0.7695 0.3813 0.057 Uiso 1 1 calc R
H61C H 0.0865 0.7553 0.3649 0.057 Uiso 1 1 calc R
C62 C 0.7932(7) 0.5221(7) 0.2979(3) 0.0230(18) Uani 1 1 d .
C63 C 0.8812(8) 0.4140(7) 0.2958(4) 0.030(2) Uani 1 1 d .
C64 C 0.8367(9) 0.3486(8) 0.2623(4) 0.042(2) Uani 1 1 d .
H64A H 0.8388 0.3773 0.2280 0.063 Uiso 1 1 calc R
H64B H 0.7559 0.3483 0.2765 0.063 Uiso 1 1 calc R
H64C H 0.8877 0.2794 0.2615 0.063 Uiso 1 1 calc R
C65 C 0.8925(10) 0.3569(8) 0.3476(4) 0.045(3) Uani 1 1 d .
H65A H 0.9421 0.2877 0.3420 0.068 Uiso 1 1 calc R
H65B H 0.8143 0.3554 0.3651 0.068 Uiso 1 1 calc R
H65C H 0.9283 0.3917 0.3682 0.068 Uiso 1 1 calc R
C66 C 1.0030(8) 0.4253(8) 0.2695(4) 0.040(2) Uani 1 1 d .
H66A H 0.9934 0.4675 0.2390 0.059 Uiso 1 1 calc R
H66B H 1.0558 0.3586 0.2605 0.059 Uiso 1 1 calc R
H66C H 1.0365 0.4570 0.2925 0.059 Uiso 1 1 calc R
C67 C 0.3043(16) 1.1948(12) 0.4214(6) 0.082(5) Uani 1 1 d .
H67A H 0.2659 1.2633 0.4104 0.124 Uiso 1 1 calc R
H67B H 0.3868 1.1755 0.4052 0.124 Uiso 1 1 calc R
H67C H 0.3004 1.1926 0.4581 0.124 Uiso 1 1 calc R
C68 C 0.238(2) 1.1166(13) 0.4058(6) 0.117(9) Uani 1 1 d .
C69 C 0.0712(12) 1.0559(12) 0.4143(5) 0.065(4) Uani 1 1 d .
H69A H 0.0026 1.0952 0.3996 0.097 Uiso 1 1 calc R
H69B H 0.0451 1.0192 0.4444 0.097 Uiso 1 1 calc R
H69C H 0.1235 1.0079 0.3896 0.097 Uiso 1 1 calc R
C70 C 0.0671(10) 1.2130(12) 0.4655(5) 0.063(4) Uani 1 1 d .
H70A H 0.1162 1.2502 0.4769 0.095 Uiso 1 1 calc R
H70B H 0.0286 1.1814 0.4946 0.095 Uiso 1 1 calc R
H70C H 0.0072 1.2596 0.4483 0.095 Uiso 1 1 calc R
C75 C 0.8645(10) 0.3506(9) 0.1018(4) 0.045(3) Uani 1 1 d .
C76 C 0.8042(14) 0.2768(13) 0.0826(7) 0.083(5) Uani 1 1 d .
H76A H 0.7312 0.2773 0.1055 0.124 Uiso 1 1 calc R
H76B H 0.8573 0.2084 0.0814 0.124 Uiso 1 1 calc R
H76C H 0.7863 0.2984 0.0488 0.124 Uiso 1 1 calc R
C77 C 1.0593(13) 0.2392(13) 0.0611(6) 0.084(5) Uani 1 1 d .
H77A H 1.0203 0.1853 0.0629 0.126 Uiso 1 1 calc R
H77B H 1.1320 0.2146 0.0755 0.126 Uiso 1 1 calc R
H77C H 1.0781 0.2599 0.0259 0.126 Uiso 1 1 calc R
C78 C 1.0402(18) 0.3998(18) 0.1080(8) 0.124(8) Uani 1 1 d .
H78A H 1.0786 0.4313 0.0789 0.186 Uiso 1 1 calc R
H78B H 1.0990 0.3628 0.1286 0.186 Uiso 1 1 calc R
H78C H 0.9806 0.4520 0.1282 0.186 Uiso 1 1 calc R
O8 O 0.5423(8) 0.3547(5) 0.2089(3) 0.050(2) Uani 1 1 d .
C72 C 0.5452(10) 0.2679(8) 0.2247(4) 0.039(2) Uani 1 1 d .
N10 N 0.4473(10) 0.2420(9) 0.2445(4) 0.055(3) Uani 1 1 d .
C71 C 0.6653(11) 0.1845(9) 0.2203(5) 0.053(3) Uani 1 1 d .
H71A H 0.7295 0.2148 0.2074 0.079 Uiso 1 1 calc R
H71B H 0.6654 0.1327 0.1973 0.079 Uiso 1 1 calc R
H71C H 0.6761 0.1536 0.2536 0.079 Uiso 1 1 calc R
C73 C 0.3330(11) 0.3146(13) 0.2489(6) 0.076(5) Uani 1 1 d .
H73A H 0.3042 0.3319 0.2843 0.114 Uiso 1 1 calc R
H73B H 0.2780 0.2855 0.2362 0.114 Uiso 1 1 calc R
H73C H 0.3395 0.3755 0.2291 0.114 Uiso 1 1 calc R
C74 C 0.4507(17) 0.1325(13) 0.2604(6) 0.088(6) Uani 1 1 d .
H74A H 0.5325 0.0910 0.2558 0.131 Uiso 1 1 calc R
H74B H 0.4062 0.1069 0.2397 0.131 Uiso 1 1 calc R
H74C H 0.4156 0.1299 0.2959 0.131 Uiso 1 1 calc R

loop_
_atom_site_aniso_label
_atom_site_aniso_U_11
_atom_site_aniso_U_22
_atom_site_aniso_U_33
_atom_site_aniso_U_23
_atom_site_aniso_U_13
_atom_site_aniso_U_12
Mn1 0.0158(6) 0.0206(6) 0.0194(6) -0.0010(5) -0.0033(5) -0.0036(5)
Mn2 0.0173(6) 0.0210(7) 0.0200(6) 0.0013(5) -0.0044(5) -0.0031(5)
K1 0.0375(11) 0.0256(10) 0.0375(11) -0.0072(8) -0.0186(9) 0.0017(9)
K2 0.0271(10) 0.0267(10) 0.0367(11) -0.0034(8) -0.0107(8) -0.0034(8)
N1 0.016(3) 0.021(3) 0.021(3) -0.001(3) -0.006(3) -0.006(3)
N2 0.021(4) 0.024(4) 0.022(4) 0.001(3) 0.000(3) 0.000(3)
N3 0.016(3) 0.025(4) 0.027(4) -0.001(3) -0.005(3) -0.007(3)
N4 0.018(3) 0.020(3) 0.020(3) -0.001(3) -0.004(3) -0.002(3)
N5 0.017(3) 0.029(4) 0.022(4) 0.001(3) -0.004(3) -0.002(3)
N6 0.040(5) 0.035(5) 0.026(4) -0.003(3) -0.010(3) -0.003(4)
N7 0.022(4) 0.029(4) 0.024(4) 0.007(3) -0.008(3) -0.008(3)
N8 0.016(3) 0.032(4) 0.023(4) 0.003(3) -0.002(3) -0.003(3)
N9 0.080(9) 0.125(12) 0.041(6) -0.015(7) 0.004(6) 0.033(8)
N11 0.052(6) 0.065(7) 0.072(7) -0.013(6) 0.006(5) -0.018(5)
O1 0.023(3) 0.017(3) 0.024(3) 0.001(2) -0.008(2) 0.000(2)
O2 0.024(3) 0.025(3) 0.027(3) 0.001(2) -0.006(2) -0.005(2)
O3 0.030(3) 0.025(3) 0.017(3) 0.001(2) -0.006(2) -0.005(3)
O4 0.035(3) 0.025(3) 0.022(3) -0.007(2) -0.009(3) 0.000(3)
O5 0.026(3) 0.025(3) 0.021(3) 0.002(2) -0.002(2) -0.011(2)
O6 0.022(3) 0.027(3) 0.024(3) 0.002(2) -0.004(2) -0.005(2)
O7 0.083(6) 0.047(5) 0.047(5) -0.019(4) 0.014(4) 0.004(4)
O9 0.052(5) 0.041(4) 0.050(5) -0.012(4) 0.002(4) 0.015(4)
C1 0.023(4) 0.023(4) 0.011(4) 0.003(3) 0.000(3) -0.011(3)
C2 0.022(4) 0.026(5) 0.021(4) 0.003(3) -0.008(3) -0.002(4)
C3 0.033(5) 0.026(5) 0.031(5) -0.001(4) -0.010(4) -0.006(4)
C4 0.051(6) 0.024(5) 0.033(5) 0.001(4) -0.017(4) -0.020(4)
C5 0.033(5) 0.031(5) 0.025(4) 0.010(4) -0.007(4) -0.018(4)
C6 0.021(4) 0.029(5) 0.025(4) 0.000(4) -0.007(3) -0.010(4)
C7 0.038(5) 0.022(4) 0.010(4) -0.002(3) -0.003(3) -0.010(4)
C8 0.018(4) 0.021(4) 0.019(4) -0.004(3) -0.003(3) -0.003(3)
C9 0.026(5) 0.037(5) 0.027(5) 0.001(4) -0.010(4) -0.014(4)
C10 0.019(4) 0.048(6) 0.035(5) 0.004(4) -0.017(4) -0.005(4)
C11 0.026(5) 0.037(5) 0.029(5) 0.006(4) -0.011(4) -0.004(4)
C12 0.028(5) 0.028(5) 0.022(4) 0.003(4) -0.003(4) -0.004(4)
C13 0.012(4) 0.021(4) 0.023(4) -0.004(3) -0.003(3) -0.003(3)
C14 0.018(4) 0.025(4) 0.017(4) -0.002(3) -0.001(3) -0.009(3)
C15 0.021(4) 0.025(4) 0.026(4) -0.005(4) -0.004(3) -0.004(3)
C16 0.025(5) 0.022(4) 0.033(5) -0.010(4) 0.003(4) -0.001(4)
C17 0.025(4) 0.034(5) 0.025(4) -0.013(4) -0.007(4) -0.010(4)
C18 0.026(5) 0.034(5) 0.023(4) 0.007(4) -0.006(4) -0.012(4)
C19 0.024(4) 0.020(4) 0.026(4) -0.004(4) -0.008(4) -0.001(3)
C20 0.018(4) 0.031(5) 0.024(4) -0.004(4) -0.002(3) 0.006(4)
C21 0.023(5) 0.038(5) 0.040(5) -0.004(4) 0.000(4) -0.009(4)
C22 0.022(4) 0.045(6) 0.025(5) -0.007(4) 0.003(4) 0.002(4)
C23 0.026(5) 0.044(6) 0.032(5) 0.005(4) -0.006(4) -0.003(4)
C24 0.018(4) 0.028(5) 0.024(4) 0.001(4) 0.001(3) -0.015(3)
C25 0.035(5) 0.031(5) 0.031(5) -0.008(4) -0.007(4) -0.016(4)
C26 0.047(6) 0.027(5) 0.051(6) -0.008(5) -0.017(5) -0.007(5)
C27 0.039(6) 0.052(7) 0.051(6) -0.009(5) -0.002(5) -0.031(5)
C28 0.054(6) 0.037(6) 0.031(5) -0.012(4) -0.014(5) -0.013(5)
C29 0.013(4) 0.025(4) 0.023(4) 0.003(3) 0.001(3) -0.004(3)
C30 0.016(4) 0.026(5) 0.027(4) 0.003(4) -0.008(3) -0.007(3)
C31 0.023(5) 0.034(5) 0.044(6) 0.006(4) -0.016(4) -0.008(4)
C32 0.042(6) 0.032(5) 0.041(6) -0.004(4) -0.013(5) -0.016(4)
C33 0.020(4) 0.039(5) 0.027(5) 0.009(4) -0.004(4) -0.017(4)
C34 0.021(4) 0.038(5) 0.018(4) 0.006(4) -0.007(3) 0.000(4)
C35 0.034(5) 0.041(6) 0.011(4) 0.002(4) 0.000(4) 0.000(4)
C36 0.051(7) 0.049(7) 0.029(5) -0.008(5) 0.001(5) 0.008(5)
C37 0.039(6) 0.079(10) 0.032(6) -0.003(6) 0.004(5) 0.016(6)
C38 0.025(5) 0.076(9) 0.033(6) 0.007(6) -0.002(4) 0.010(5)
C39 0.023(5) 0.059(7) 0.019(4) 0.004(4) -0.005(4) -0.002(4)
C40 0.014(4) 0.034(5) 0.025(4) 0.007(4) -0.002(3) -0.005(4)
C41 0.019(4) 0.030(5) 0.027(5) 0.007(4) -0.003(3) -0.006(4)
C42 0.026(5) 0.037(5) 0.030(5) 0.000(4) -0.006(4) -0.010(4)
C43 0.049(6) 0.037(6) 0.037(6) 0.011(4) -0.006(5) -0.020(5)
C44 0.024(5) 0.038(6) 0.040(6) 0.015(4) -0.004(4) -0.004(4)
C45 0.028(5) 0.035(5) 0.026(5) 0.007(4) -0.007(4) -0.007(4)
C46 0.044(5) 0.024(5) 0.017(4) 0.010(3) -0.014(4) -0.012(4)
C47 0.023(4) 0.021(4) 0.028(5) 0.002(4) -0.005(4) -0.001(3)
C48 0.027(5) 0.035(5) 0.032(5) 0.003(4) -0.009(4) -0.004(4)
C49 0.025(5) 0.041(6) 0.035(5) -0.001(4) -0.005(4) -0.004(4)
C50 0.036(5) 0.033(5) 0.018(4) 0.005(4) -0.010(4) -0.010(4)
C51 0.031(5) 0.033(5) 0.025(5) 0.001(4) -0.002(4) -0.004(4)
C52 0.031(5) 0.020(4) 0.023(4) -0.009(3) -0.009(4) 0.002(4)
C53 0.040(5) 0.034(5) 0.036(5) -0.004(4) -0.017(4) -0.015(4)
C54 0.049(7) 0.065(8) 0.043(6) -0.002(5) -0.004(5) -0.031(6)
C55 0.062(8) 0.063(8) 0.043(6) -0.004(6) -0.021(6) -0.023(6)
C56 0.068(8) 0.034(6) 0.086(10) 0.011(6) -0.029(7) -0.019(6)
C57 0.025(4) 0.030(5) 0.016(4) 0.001(3) -0.001(3) -0.014(4)
C58 0.021(4) 0.038(5) 0.027(5) 0.010(4) -0.008(4) -0.009(4)
C59 0.030(5) 0.043(6) 0.041(6) 0.011(5) -0.016(4) -0.013(4)
C60 0.023(5) 0.047(6) 0.046(6) 0.016(5) -0.003(4) -0.016(4)
C61 0.031(5) 0.051(6) 0.029(5) 0.000(4) -0.005(4) -0.008(5)
C62 0.015(4) 0.025(4) 0.025(4) 0.001(4) -0.002(3) -0.001(3)
C63 0.020(4) 0.025(5) 0.040(5) 0.001(4) -0.008(4) 0.002(4)
C64 0.037(6) 0.027(5) 0.060(7) -0.011(5) -0.010(5) 0.000(4)
C65 0.055(7) 0.026(5) 0.048(6) 0.003(5) -0.018(5) 0.006(5)
C66 0.022(5) 0.036(6) 0.055(7) -0.004(5) -0.002(4) 0.000(4)
C67 0.107(13) 0.077(10) 0.074(10) -0.031(8) 0.019(9) -0.055(10)
C68 0.162(19) 0.076(11) 0.042(8) 0.016(8) 0.029(11) 0.050(12)
C69 0.060(8) 0.092(11) 0.051(7) -0.012(7) -0.007(6) -0.033(8)
C70 0.035(6) 0.099(11) 0.044(7) -0.015(7) 0.001(5) -0.001(6)
C75 0.040(6) 0.050(7) 0.036(6) 0.011(5) -0.004(5) -0.004(5)
C76 0.081(11) 0.095(12) 0.097(12) -0.013(9) -0.023(9) -0.055(10)
C77 0.060(9) 0.097(12) 0.075(10) -0.016(9) 0.028(8) -0.011(8)
C78 0.114(15) 0.17(2) 0.132(17) -0.029(15) -0.020(13) -0.111(16)
O8 0.073(5) 0.028(4) 0.055(5) 0.006(3) -0.027(4) -0.019(4)
C72 0.055(7) 0.033(6) 0.036(5) -0.010(4) -0.012(5) -0.016(5)
N10 0.062(7) 0.078(7) 0.038(5) -0.010(5) -0.003(5) -0.038(6)
C71 0.062(8) 0.043(7) 0.053(7) -0.010(5) -0.022(6) -0.003(6)
C73 0.037(7) 0.123(13) 0.068(9) -0.049(9) -0.006(6) -0.014(8)
C74 0.142(15) 0.101(12) 0.059(9) 0.020(8) -0.022(9) -0.097(12)

loop_
_atom_type_symbol
_atom_type_description
_atom_type_scat_dispersion_real
_atom_type_scat_dispersion_imag
_atom_type_scat_source
C C 0.0033 0.0016 'International Tables Vol C Tables 4.2.6.8 and 6.1.1.4'
H H 0.0000 0.0000 'International Tables Vol C Tables 4.2.6.8 and 6.1.1.4'
N N 0.0061 0.0033 'International Tables Vol C Tables 4.2.6.8 and 6.1.1.4'
O O 0.0106 0.0060 'International Tables Vol C Tables 4.2.6.8 and 6.1.1.4'
Mn Mn 0.3368 0.7283 'International Tables Vol C Tables 4.2.6.8 and 6.1.1.4'
K K 0.2009 0.2494 'International Tables Vol C Tables 4.2.6.8 and 6.1.1.4'

loop_
_geom_angle_atom_site_label_1
_geom_angle_atom_site_label_2
_geom_angle_atom_site_label_3
_geom_angle
_geom_angle_site_symmetry_1
_geom_angle_site_symmetry_3
O1 Mn1 O5 90.2(2) . .
O1 Mn1 N3 106.4(2) . .
O5 Mn1 N3 128.1(2) . .
O1 Mn1 N4 108.7(2) . .
O5 Mn1 N4 119.9(2) . .
N3 Mn1 N4 101.0(3) . .
O1 Mn1 O2 157.9(2) . .
O5 Mn1 O2 90.0(2) . .
N3 Mn1 O2 57.4(2) . .
N4 Mn1 O2 90.2(2) . .
O1 Mn1 K1 50.59(15) . .
O5 Mn1 K1 49.82(16) . .
N3 Mn1 K1 152.67(19) . .
N4 Mn1 K1 100.83(18) . .
O2 Mn1 K1 138.49(15) . .
O1 Mn1 K2 160.09(16) . .
O5 Mn1 K2 82.16(16) . .
N3 Mn1 K2 92.72(19) . .
N4 Mn1 K2 60.86(18) . .
O2 Mn1 K2 41.17(14) . .
K1 Mn1 K2 112.25(5) . .
O4 Mn2 O3 90.3(2) . .
O4 Mn2 N8 104.3(3) . .
O3 Mn2 N8 132.6(2) . .
O4 Mn2 N7 108.4(3) . .
O3 Mn2 N7 114.2(2) . .
N8 Mn2 N7 103.6(3) . .
O4 Mn2 O6 155.9(2) . .
O3 Mn2 O6 91.3(2) . .
N8 Mn2 O6 58.2(2) . .
N7 Mn2 O6 92.8(2) . .
O4 Mn2 K1 48.76(17) . .
O3 Mn2 K1 61.49(17) . .
N8 Mn2 K1 152.8(2) . .
N7 Mn2 K1 84.9(2) . .
O6 Mn2 K1 148.27(15) . .
O4 Mn2 K2 160.84(17) . .
O3 Mn2 K2 76.07(16) . .
N8 Mn2 K2 94.8(2) . .
N7 Mn2 K2 66.6(2) . .
O6 Mn2 K2 40.27(14) . .
K1 Mn2 K2 112.17(5) . .
O7 K1 O4 100.1(3) . .
O7 K1 O5 133.1(3) . .
O4 K1 O5 92.95(19) . .
O7 K1 O1 117.8(3) . .
O4 K1 O1 141.28(19) . .
O5 K1 O1 67.67(18) . .
O7 K1 O3 156.3(3) . .
O4 K1 O3 62.63(17) . .
O5 K1 O3 67.33(17) . .
O1 K1 O3 78.79(16) . .
O7 K1 C74 74.5(4) . 1_565
O4 K1 C74 107.9(4) . 1_565
O5 K1 C74 142.6(3) . 1_565
O1 K1 C74 77.0(3) . 1_565
O3 K1 C74 94.7(4) . 1_565
O7 K1 Mn2 134.5(2) . .
O4 K1 Mn2 37.11(13) . .
O5 K1 Mn2 59.99(13) . .
O1 K1 Mn2 107.37(13) . .
O3 K1 Mn2 37.09(11) . .
C74 K1 Mn2 123.5(4) 1_565 .
O7 K1 Mn1 149.2(2) . .
O4 K1 Mn1 108.81(14) . .
O5 K1 Mn1 37.28(12) . .
O1 K1 Mn1 37.02(12) . .
O3 K1 Mn1 53.57(11) . .
C74 K1 Mn1 105.5(3) 1_565 .
Mn2 K1 Mn1 72.07(5) . .
O7 K1 C57 123.4(3) . .
O4 K1 C57 79.6(2) . .
O5 K1 C57 18.17(18) . .
O1 K1 C57 85.68(18) . .
O3 K1 C57 71.86(18) . .
C74 K1 C57 160.0(3) 1_565 .
Mn2 K1 C57 52.46(14) . .
Mn1 K1 C57 54.66(13) . .
O8 K2 O2 88.8(2) . .
O8 K2 O6 119.8(2) . .
O2 K2 O6 130.5(2) . .
O8 K2 O9 91.5(3) . .
O2 K2 O9 126.8(2) . .
O6 K2 O9 94.3(2) . .
O8 K2 N4 152.6(2) . .
O2 K2 N4 64.00(18) . .
O6 K2 N4 83.48(18) . .
O9 K2 N4 101.6(2) . .
O8 K2 C15 133.3(2) . .
O2 K2 C15 78.75(19) . .
O6 K2 C15 101.7(2) . .
O9 K2 C15 63.1(2) . .
N4 K2 C15 41.73(18) . .
O8 K2 C26 67.8(2) . .
O2 K2 C26 50.0(2) . .
O6 K2 C26 171.6(2) . .
O9 K2 C26 81.4(3) . .
N4 K2 C26 90.3(2) . .
C15 K2 C26 69.9(2) . .
O8 K2 Mn1 122.6(2) . .
O2 K2 Mn1 37.52(13) . .
O6 K2 Mn1 95.65(14) . .
O9 K2 Mn1 131.98(19) . .
N4 K2 Mn1 33.96(11) . .
C15 K2 Mn1 68.84(14) . .
C26 K2 Mn1 82.10(16) . .
O8 K2 Mn2 125.07(19) . .
O2 K2 Mn2 94.90(14) . .
O6 K2 Mn2 35.77(13) . .
O9 K2 Mn2 126.4(2) . .
N4 K2 Mn2 64.74(12) . .
C15 K2 Mn2 100.96(15) . .
C26 K2 Mn2 144.41(17) . .
Mn1 K2 Mn2 62.90(4) . .
C1 N1 C13 117.0(6) . .
C1 N1 C7 117.8(6) . .
C13 N1 C7 113.4(6) . .
C19 N2 C2 121.7(7) . .
C24 N3 C8 132.6(7) . .
C24 N3 Mn1 97.8(5) . .
C8 N3 Mn1 127.7(5) . .
C29 N4 C14 128.4(7) . .
C29 N4 Mn1 115.0(5) . .
C14 N4 Mn1 116.2(5) . .
C29 N4 K2 95.8(5) . .
C14 N4 K2 94.9(5) . .
Mn1 N4 K2 85.2(2) . .
C34 N5 C40 117.0(7) . .
C34 N5 C46 119.2(7) . .
C40 N5 C46 113.8(7) . .
C52 N6 C35 121.2(8) . .
C57 N7 C41 126.4(7) . .
C57 N7 Mn2 120.2(6) . .
C41 N7 Mn2 113.3(5) . .
C62 N8 C47 133.0(7) . .
C62 N8 Mn2 96.5(5) . .
C47 N8 Mn2 128.8(6) . .
C68 N9 C70 136(2) . .
C68 N9 C69 110.6(17) . .
C70 N9 C69 113.2(12) . .
C75 N11 C77 128.8(12) . .
C75 N11 C78 114.8(13) . .
C77 N11 C78 116.4(13) . .
C19 O1 Mn1 128.7(5) . .
C19 O1 K1 135.6(5) . .
Mn1 O1 K1 92.39(19) . .
C24 O2 Mn1 87.6(5) . .
C24 O2 K2 138.1(5) . .
Mn1 O2 K2 101.3(2) . .
C29 O3 Mn2 139.1(5) . .
C29 O3 K1 135.1(5) . .
Mn2 O3 K1 81.42(18) . .
C52 O4 Mn2 130.7(5) . .
C52 O4 K1 134.6(5) . .
Mn2 O4 K1 94.1(2) . .
C57 O5 Mn1 140.4(5) . .
C57 O5 K1 121.9(5) . .
Mn1 O5 K1 92.9(2) . .
C62 O6 Mn2 89.2(5) . .
C62 O6 K2 144.0(5) . .
Mn2 O6 K2 104.0(2) . .
C68 O7 K1 175.2(11) . .
C75 O9 K2 153.2(8) . .
C6 C1 C2 117.8(7) . .
C6 C1 N1 120.7(7) . .
C2 C1 N1 121.5(7) . .
C3 C2 C1 118.3(8) . .
C3 C2 N2 117.3(8) . .
C1 C2 N2 124.2(8) . .
C2 C3 C4 123.8(9) . .
C2 C3 H3 118.1 . .
C4 C3 H3 118.1 . .
C5 C4 C3 118.1(8) . .
C5 C4 H4 120.9 . .
C3 C4 H4 120.9 . .
C4 C5 C6 120.0(8) . .
C4 C5 H5 120.0 . .
C6 C5 H5 120.0 . .
C5 C6 C1 121.7(8) . .
C5 C6 H6 119.1 . .
C1 C6 H6 119.1 . .
C12 C7 C8 123.1(8) . .
C12 C7 N1 121.5(8) . .
C8 C7 N1 115.4(7) . .
C7 C8 N3 118.8(7) . .
C7 C8 C9 116.6(8) . .
N3 C8 C9 123.9(7) . .
C10 C9 C8 120.9(8) . .
C10 C9 H9 119.5 . .
C8 C9 H9 119.5 . .
C11 C10 C9 119.9(8) . .
C11 C10 H10 120.1 . .
C9 C10 H10 120.1 . .
C10 C11 C12 120.7(8) . .
C10 C11 H11 119.6 . .
C12 C11 H11 119.6 . .
C7 C12 C11 118.7(9) . .
C7 C12 H12 120.6 . .
C11 C12 H12 120.6 . .
C18 C13 C14 119.9(7) . .
C18 C13 N1 121.2(7) . .
C14 C13 N1 118.8(7) . .
N4 C14 C15 122.0(7) . .
N4 C14 C13 120.0(7) . .
C15 C14 C13 117.7(7) . .
C16 C15 C14 120.9(8) . .
C16 C15 K2 130.5(6) . .
C14 C15 K2 89.7(5) . .
C16 C15 H15 119.5 . .
C14 C15 H15 119.5 . .
K2 C15 H15 49.2 . .
C17 C16 C15 120.3(8) . .
C17 C16 H16 119.9 . .
C15 C16 H16 119.9 . .
C16 C17 C18 119.6(8) . .
C16 C17 H17 120.2 . .
C18 C17 H17 120.2 . .
C13 C18 C17 121.5(8) . .
C13 C18 H18 119.2 . .
C17 C18 H18 119.2 . .
N2 C19 O1 126.3(8) . .
N2 C19 C20 117.7(7) . .
O1 C19 C20 115.9(7) . .
C22 C20 C21 109.0(8) . .
C22 C20 C23 109.5(7) . .
C21 C20 C23 109.5(8) . .
C22 C20 C19 107.2(7) . .
C21 C20 C19 110.8(7) . .
C23 C20 C19 110.7(7) . .
C20 C21 H21A 109.5 . .
C20 C21 H21B 109.5 . .
H21A C21 H21B 109.5 . .
C20 C21 H21C 109.5 . .
H21A C21 H21C 109.5 . .
H21B C21 H21C 109.5 . .
C20 C22 H22A 109.5 . .
C20 C22 H22B 109.5 . .
H22A C22 H22B 109.5 . .
C20 C22 H22C 109.5 . .
H22A C22 H22C 109.5 . .
H22B C22 H22C 109.5 . .
C20 C23 H23A 109.5 . .
C20 C23 H23B 109.5 . .
H23A C23 H23B 109.5 . .
C20 C23 H23C 109.5 . .
H23A C23 H23C 109.5 . .
H23B C23 H23C 109.5 . .
O2 C24 N3 116.1(7) . .
O2 C24 C25 115.9(7) . .
N3 C24 C25 127.9(8) . .
C27 C25 C28 110.8(8) . .
C27 C25 C26 108.7(8) . .
C28 C25 C26 106.6(8) . .
C27 C25 C24 106.7(7) . .
C28 C25 C24 115.6(8) . .
C26 C25 C24 108.3(7) . .
C25 C26 K2 107.6(6) . .
C25 C26 H26A 109.5 . .
K2 C26 H26A 142.1 . .
C25 C26 H26B 109.5 . .
K2 C26 H26B 49.0 . .
H26A C26 H26B 109.5 . .
C25 C26 H26C 109.5 . .
K2 C26 H26C 64.2 . .
H26A C26 H26C 109.5 . .
H26B C26 H26C 109.5 . .
C25 C27 H27A 109.5 . .
C25 C27 H27B 109.5 . .
H27A C27 H27B 109.5 . .
C25 C27 H27C 109.5 . .
H27A C27 H27C 109.5 . .
H27B C27 H27C 109.5 . .
C25 C28 H28A 109.5 . .
C25 C28 H28B 109.5 . .
H28A C28 H28B 109.5 . .
C25 C28 H28C 109.5 . .
H28A C28 H28C 109.5 . .
H28B C28 H28C 109.5 . .
O3 C29 N4 116.8(7) . .
O3 C29 C30 114.1(7) . .
N4 C29 C30 128.8(7) . .
C31 C30 C33 106.8(7) . .
C31 C30 C29 109.1(7) . .
C33 C30 C29 118.4(7) . .
C31 C30 C32 110.1(7) . .
C33 C30 C32 107.2(7) . .
C29 C30 C32 105.2(7) . .
C30 C31 H31A 109.5 . .
C30 C31 H31B 109.5 . .
H31A C31 H31B 109.5 . .
C30 C31 H31C 109.5 . .
H31A C31 H31C 109.5 . .
H31B C31 H31C 109.5 . .
C30 C32 H32A 109.5 . .
C30 C32 H32B 109.5 . .
H32A C32 H32B 109.5 . .
C30 C32 H32C 109.5 . .
H32A C32 H32C 109.5 . .
H32B C32 H32C 109.5 . .
C30 C33 H33A 109.5 . .
C30 C33 H33B 109.5 . .
H33A C33 H33B 109.5 . .
C30 C33 H33C 109.5 . .
H33A C33 H33C 109.5 . .
H33B C33 H33C 109.5 . .
C39 C34 C35 119.4(9) . .
C39 C34 N5 119.7(9) . .
C35 C34 N5 120.8(8) . .
C36 C35 C34 118.7(10) . .
C36 C35 N6 116.1(10) . .
C34 C35 N6 124.7(8) . .
C35 C36 C37 121.2(12) . .
C35 C36 H36 119.4 . .
C37 C36 H36 119.4 . .
C38 C37 C36 120.0(10) . .
C38 C37 H37 120.0 . .
C36 C37 H37 120.0 . .
C37 C38 C39 119.2(11) . .
C37 C38 H38 120.4 . .
C39 C38 H38 120.4 . .
C38 C39 C34 121.2(11) . .
C38 C39 H39 119.4 . .
C34 C39 H39 119.4 . .
C45 C40 C41 119.1(9) . .
C45 C40 N5 120.8(8) . .
C41 C40 N5 120.0(7) . .
C42 C41 C40 118.1(8) . .
C42 C41 N7 121.7(8) . .
C40 C41 N7 119.9(8) . .
C43 C42 C41 121.2(9) . .
C43 C42 H42 119.4 . .
C41 C42 H42 119.4 . .
C44 C43 C42 119.4(10) . .
C44 C43 H43 120.3 . .
C42 C43 H43 120.3 . .
C43 C44 C45 120.4(9) . .
C43 C44 H44 119.8 . .
C45 C44 H44 119.8 . .
C44 C45 C40 121.5(9) . .
C44 C45 H45 119.2 . .
C40 C45 H45 119.2 . .
C51 C46 C47 121.7(9) . .
C51 C46 N5 121.3(8) . .
C47 C46 N5 117.0(7) . .
C48 C47 C46 117.8(8) . .
C48 C47 N8 124.7(8) . .
C46 C47 N8 117.2(7) . .
C49 C48 C47 120.9(9) . .
C49 C48 H48 119.6 . .
C47 C48 H48 119.6 . .
C48 C49 C50 121.6(9) . .
C48 C49 H49 119.2 . .
C50 C49 H49 119.2 . .
C49 C50 C51 117.4(8) . .
C49 C50 H50 121.3 . .
C51 C50 H50 121.3 . .
C46 C51 C50 120.6(9) . .
C46 C51 H51 119.7 . .
C50 C51 H51 119.7 . .
N6 C52 O4 125.9(9) . .
N6 C52 C53 117.0(8) . .
O4 C52 C53 116.9(8) . .
C56 C53 C52 108.3(8) . .
C56 C53 C54 109.3(10) . .
C52 C53 C54 110.1(8) . .
C56 C53 C55 109.1(9) . .
C52 C53 C55 112.1(8) . .
C54 C53 C55 108.0(9) . .
C53 C54 H54A 109.5 . .
C53 C54 H54B 109.5 . .
H54A C54 H54B 109.5 . .
C53 C54 H54C 109.5 . .
H54A C54 H54C 109.5 . .
H54B C54 H54C 109.5 . .
C53 C55 H55A 109.5 . .
C53 C55 H55B 109.5 . .
H55A C55 H55B 109.5 . .
C53 C55 H55C 109.5 . .
H55A C55 H55C 109.5 . .
H55B C55 H55C 109.5 . .
C53 C56 H56A 109.5 . .
C53 C56 H56B 109.5 . .
H56A C56 H56B 109.5 . .
C53 C56 H56C 109.5 . .
H56A C56 H56C 109.5 . .
H56B C56 H56C 109.5 . .
O5 C57 N7 117.2(7) . .
O5 C57 C58 113.5(7) . .
N7 C57 C58 129.0(7) . .
O5 C57 K1 40.0(4) . .
N7 C57 K1 97.0(5) . .
C58 C57 K1 118.8(6) . .
C59 C58 C60 107.7(8) . .
C59 C58 C57 108.1(7) . .
C60 C58 C57 118.1(7) . .
C59 C58 C61 110.0(8) . .
C60 C58 C61 107.0(8) . .
C57 C58 C61 105.8(8) . .
C58 C59 H59A 109.5 . .
C58 C59 H59B 109.5 . .
H59A C59 H59B 109.5 . .
C58 C59 H59C 109.5 . .
H59A C59 H59C 109.5 . .
H59B C59 H59C 109.5 . .
C58 C60 H60A 109.5 . .
C58 C60 H60B 109.5 . .
H60A C60 H60B 109.5 . .
C58 C60 H60C 109.5 . .
H60A C60 H60C 109.5 . .
H60B C60 H60C 109.5 . .
C58 C61 H61A 109.5 . .
C58 C61 H61B 109.5 . .
H61A C61 H61B 109.5 . .
C58 C61 H61C 109.5 . .
H61A C61 H61C 109.5 . .
H61B C61 H61C 109.5 . .
O6 C62 N8 115.1(7) . .
O6 C62 C63 116.7(7) . .
N8 C62 C63 128.1(8) . .
C66 C63 C65 110.2(8) . .
C66 C63 C62 107.0(7) . .
C65 C63 C62 115.8(8) . .
C66 C63 C64 109.2(8) . .
C65 C63 C64 107.2(8) . .
C62 C63 C64 107.3(7) . .
C63 C64 H64A 109.5 . .
C63 C64 H64B 109.5 . .
H64A C64 H64B 109.5 . .
C63 C64 H64C 109.5 . .
H64A C64 H64C 109.5 . .
H64B C64 H64C 109.5 . .
C63 C65 H65A 109.5 . .
C63 C65 H65B 109.5 . .
H65A C65 H65B 109.5 . .
C63 C65 H65C 109.5 . .
H65A C65 H65C 109.5 . .
H65B C65 H65C 109.5 . .
C63 C66 H66A 109.5 . .
C63 C66 H66B 109.5 . .
H66A C66 H66B 109.5 . .
C63 C66 H66C 109.5 . .
H66A C66 H66C 109.5 . .
H66B C66 H66C 109.5 . .
C68 C67 H67A 109.5 . .
C68 C67 H67B 109.5 . .
H67A C67 H67B 109.5 . .
C68 C67 H67C 109.5 . .
H67A C67 H67C 109.5 . .
H67B C67 H67C 109.5 . .
N9 C68 O7 131(3) . .
N9 C68 C67 109.2(16) . .
O7 C68 C67 119.4(19) . .
N9 C69 H69A 109.5 . .
N9 C69 H69B 109.5 . .
H69A C69 H69B 109.5 . .
N9 C69 H69C 109.5 . .
H69A C69 H69C 109.5 . .
H69B C69 H69C 109.5 . .
N9 C70 H70A 109.5 . .
N9 C70 H70B 109.5 . .
H70A C70 H70B 109.5 . .
N9 C70 H70C 109.5 . .
H70A C70 H70C 109.5 . .
H70B C70 H70C 109.5 . .
O9 C75 N11 125.0(12) . .
O9 C75 C76 120.1(11) . .
N11 C75 C76 114.8(12) . .
C75 C76 H76A 109.5 . .
C75 C76 H76B 109.5 . .
H76A C76 H76B 109.5 . .
C75 C76 H76C 109.5 . .
H76A C76 H76C 109.5 . .
H76B C76 H76C 109.5 . .
N11 C77 H77A 109.5 . .
N11 C77 H77B 109.5 . .
H77A C77 H77B 109.5 . .
N11 C77 H77C 109.5 . .
H77A C77 H77C 109.5 . .
H77B C77 H77C 109.5 . .
N11 C78 H78A 109.5 . .
N11 C78 H78B 109.5 . .
H78A C78 H78B 109.5 . .
N11 C78 H78C 109.5 . .
H78A C78 H78C 109.5 . .
H78B C78 H78C 109.5 . .
C72 O8 K2 154.8(7) . .
O8 C72 N10 121.6(11) . .
O8 C72 C71 120.0(11) . .
N10 C72 C71 118.3(10) . .
C72 N10 C73 121.4(12) . .
C72 N10 C74 121.3(12) . .
C73 N10 C74 117.2(12) . .
C72 C71 H71A 109.5 . .
C72 C71 H71B 109.5 . .
H71A C71 H71B 109.5 . .
C72 C71 H71C 109.5 . .
H71A C71 H71C 109.5 . .
H71B C71 H71C 109.5 . .
N10 C73 H73A 109.5 . .
N10 C73 H73B 109.5 . .
H73A C73 H73B 109.5 . .
N10 C73 H73C 109.5 . .
H73A C73 H73C 109.5 . .
H73B C73 H73C 109.5 . .
N10 C74 K1 167.8(12) . 1_545
N10 C74 H74A 109.5 . .
K1 C74 H74A 82.5 1_545 .
N10 C74 H74B 109.5 . .
K1 C74 H74B 67.1 1_545 .
H74A C74 H74B 109.5 . .
N10 C74 H74C 109.5 . .
K1 C74 H74C 62.8 1_545 .
H74A C74 H74C 109.5 . .
H74B C74 H74C 109.5 . .

loop_
_geom_bond_atom_site_label_1
_geom_bond_atom_site_label_2
_geom_bond_distance
_geom_bond_site_symmetry_2
Mn1 O1 2.083(6) .
Mn1 O5 2.096(6) .
Mn1 N3 2.146(7) .
Mn1 N4 2.162(7) .
Mn1 O2 2.395(6) .
Mn1 K1 3.456(2) .
Mn1 K2 3.857(2) .
Mn2 O4 2.069(6) .
Mn2 O3 2.086(6) .
Mn2 N8 2.154(7) .
Mn2 N7 2.172(7) .
Mn2 O6 2.346(6) .
Mn2 K1 3.420(2) .
Mn2 K2 3.895(2) .
K1 O7 2.544(8) .
K1 O4 2.578(6) .
K1 O5 2.644(6) .
K1 O1 2.673(6) .
K1 O3 3.039(6) .
K1 C74 3.127(13) 1_565
K1 C57 3.495(9) .
K2 O8 2.576(7) .
K2 O2 2.589(6) .
K2 O6 2.594(6) .
K2 O9 2.644(7) .
K2 N4 3.381(7) .
K2 C15 3.501(9) .
K2 C26 3.518(10) .
N1 C1 1.420(10) .
N1 C13 1.448(10) .
N1 C7 1.469(11) .
N2 C19 1.272(11) .
N2 C2 1.429(11) .
N3 C24 1.314(11) .
N3 C8 1.399(10) .
N4 C29 1.323(11) .
N4 C14 1.397(10) .
N5 C34 1.441(11) .
N5 C40 1.447(12) .
N5 C46 1.449(11) .
N6 C52 1.294(12) .
N6 C35 1.417(13) .
N7 C57 1.320(11) .
N7 C41 1.420(11) .
N8 C62 1.326(11) .
N8 C47 1.396(11) .
N9 C68 1.15(2) .
N9 C70 1.473(17) .
N9 C69 1.62(2) .
N11 C75 1.299(15) .
N11 C77 1.441(17) .
N11 C78 1.518(18) .
O1 C19 1.315(10) .
O2 C24 1.267(10) .
O3 C29 1.291(10) .
O4 C52 1.302(10) .
O5 C57 1.283(10) .
O6 C62 1.276(10) .
O7 C68 1.221(17) .
O9 C75 1.220(13) .
C1 C6 1.407(11) .
C1 C2 1.416(12) .
C2 C3 1.376(13) .
C3 C4 1.383(14) .
C3 H3 0.9300 .
C4 C5 1.377(14) .
C4 H4 0.9300 .
C5 C6 1.389(12) .
C5 H5 0.9300 .
C6 H6 0.9300 .
C7 C12 1.367(12) .
C7 C8 1.397(12) .
C8 C9 1.404(11) .
C9 C10 1.393(13) .
C9 H9 0.9300 .
C10 C11 1.371(14) .
C10 H10 0.9300 .
C11 C12 1.387(13) .
C11 H11 0.9300 .
C12 H12 0.9300 .
C13 C18 1.381(12) .
C13 C14 1.417(11) .
C14 C15 1.408(12) .
C15 C16 1.392(12) .
C15 H15 0.9300 .
C16 C17 1.376(13) .
C16 H16 0.9300 .
C17 C18 1.382(13) .
C17 H17 0.9300 .
C18 H18 0.9300 .
C19 C20 1.541(12) .
C20 C22 1.513(12) .
C20 C21 1.517(13) .
C20 C23 1.535(12) .
C21 H21A 0.9600 .
C21 H21B 0.9600 .
C21 H21C 0.9600 .
C22 H22A 0.9600 .
C22 H22B 0.9600 .
C22 H22C 0.9600 .
C23 H23A 0.9600 .
C23 H23B 0.9600 .
C23 H23C 0.9600 .
C24 C25 1.552(12) .
C25 C27 1.536(13) .
C25 C28 1.536(13) .
C25 C26 1.545(13) .
C26 H26A 0.9600 .
C26 H26B 0.9600 .
C26 H26C 0.9600 .
C27 H27A 0.9600 .
C27 H27B 0.9600 .
C27 H27C 0.9600 .
C28 H28A 0.9600 .
C28 H28B 0.9600 .
C28 H28C 0.9600 .
C29 C30 1.545(11) .
C30 C31 1.536(11) .
C30 C33 1.540(12) .
C30 C32 1.556(12) .
C31 H31A 0.9600 .
C31 H31B 0.9600 .
C31 H31C 0.9600 .
C32 H32A 0.9600 .
C32 H32B 0.9600 .
C32 H32C 0.9600 .
C33 H33A 0.9600 .
C33 H33B 0.9600 .
C33 H33C 0.9600 .
C34 C39 1.397(13) .
C34 C35 1.401(14) .
C35 C36 1.388(13) .
C36 C37 1.394(18) .
C36 H36 0.9300 .
C37 C38 1.381(19) .
C37 H37 0.9300 .
C38 C39 1.385(14) .
C38 H38 0.9300 .
C39 H39 0.9300 .
C40 C45 1.385(12) .
C40 C41 1.411(12) .
C41 C42 1.402(13) .
C42 C43 1.389(14) .
C42 H42 0.9300 .
C43 C44 1.369(14) .
C43 H43 0.9300 .
C44 C45 1.369(14) .
C44 H44 0.9300 .
C45 H45 0.9300 .
C46 C51 1.378(12) .
C46 C47 1.391(13) .
C47 C48 1.383(12) .
C48 C49 1.383(13) .
C48 H48 0.9300 .
C49 C50 1.390(13) .
C49 H49 0.9300 .
C50 C51 1.400(13) .
C50 H50 0.9300 .
C51 H51 0.9300 .
C52 C53 1.531(13) .
C53 C56 1.508(15) .
C53 C54 1.533(15) .
C53 C55 1.535(14) .
C54 H54A 0.9600 .
C54 H54B 0.9600 .
C54 H54C 0.9600 .
C55 H55A 0.9600 .
C55 H55B 0.9600 .
C55 H55C 0.9600 .
C56 H56A 0.9600 .
C56 H56B 0.9600 .
C56 H56C 0.9600 .
C57 C58 1.544(11) .
C58 C59 1.529(13) .
C58 C60 1.540(13) .
C58 C61 1.545(14) .
C59 H59A 0.9600 .
C59 H59B 0.9600 .
C59 H59C 0.9600 .
C60 H60A 0.9600 .
C60 H60B 0.9600 .
C60 H60C 0.9600 .
C61 H61A 0.9600 .
C61 H61B 0.9600 .
C61 H61C 0.9600 .
C62 C63 1.536(11) .
C63 C66 1.524(13) .
C63 C65 1.532(13) .
C63 C64 1.539(14) .
C64 H64A 0.9600 .
C64 H64B 0.9600 .
C64 H64C 0.9600 .
C65 H65A 0.9600 .
C65 H65B 0.9600 .
C65 H65C 0.9600 .
C66 H66A 0.9600 .
C66 H66B 0.9600 .
C66 H66C 0.9600 .
C67 C68 1.60(3) .
C67 H67A 0.9600 .
C67 H67B 0.9600 .
C67 H67C 0.9600 .
C69 H69A 0.9600 .
C69 H69B 0.9600 .
C69 H69C 0.9600 .
C70 H70A 0.9600 .
C70 H70B 0.9600 .
C70 H70C 0.9600 .
C75 C76 1.534(17) .
C76 H76A 0.9600 .
C76 H76B 0.9600 .
C76 H76C 0.9600 .
C77 H77A 0.9600 .
C77 H77B 0.9600 .
C77 H77C 0.9600 .
C78 H78A 0.9600 .
C78 H78B 0.9600 .
C78 H78C 0.9600 .
O8 C72 1.213(12) .
C72 N10 1.310(14) .
C72 C71 1.532(15) .
N10 C73 1.416(17) .
N10 C74 1.503(17) .
C71 H71A 0.9600 .
C71 H71B 0.9600 .
C71 H71C 0.9600 .
C73 H73A 0.9600 .
C73 H73B 0.9600 .
C73 H73C 0.9600 .
C74 K1 3.127(13) 1_545
C74 H74A 0.9600 .
C74 H74B 0.9600 .
C74 H74C 0.9600 .

loop_
_geom_torsion_atom_site_label_1
_geom_torsion_atom_site_label_2
_geom_torsion_atom_site_label_3
_geom_torsion_atom_site_label_4
_geom_torsion
_geom_torsion_site_symmetry_1
_geom_torsion_site_symmetry_4
O4 Mn2 K1 O7 -27.0(4) . .
O3 Mn2 K1 O7 -146.0(4) . .
N8 Mn2 K1 O7 -17.0(6) . .
N7 Mn2 K1 O7 92.9(4) . .
O6 Mn2 K1 O7 180.0(4) . .
K2 Mn2 K1 O7 155.1(3) . .
O3 Mn2 K1 O4 -119.0(3) . .
N8 Mn2 K1 O4 10.0(5) . .
N7 Mn2 K1 O4 119.9(3) . .
O6 Mn2 K1 O4 -153.0(4) . .
K2 Mn2 K1 O4 -177.9(2) . .
O4 Mn2 K1 O5 -149.5(3) . .
O3 Mn2 K1 O5 91.5(2) . .
N8 Mn2 K1 O5 -139.6(4) . .
N7 Mn2 K1 O5 -29.6(2) . .
O6 Mn2 K1 O5 57.4(3) . .
K2 Mn2 K1 O5 32.61(15) . .
O4 Mn2 K1 O1 160.3(3) . .
O3 Mn2 K1 O1 41.3(2) . .
N8 Mn2 K1 O1 170.3(4) . .
N7 Mn2 K1 O1 -79.8(2) . .
O6 Mn2 K1 O1 7.3(3) . .
K2 Mn2 K1 O1 -17.57(16) . .
O4 Mn2 K1 O3 119.0(3) . .
N8 Mn2 K1 O3 129.0(5) . .
N7 Mn2 K1 O3 -121.1(3) . .
O6 Mn2 K1 O3 -34.0(3) . .
K2 Mn2 K1 O3 -58.86(19) . .
O4 Mn2 K1 C74 74.6(4) . 1_565
O3 Mn2 K1 C74 -44.4(4) . 1_565
N8 Mn2 K1 C74 84.6(5) . 1_565
N7 Mn2 K1 C74 -165.5(4) . 1_565
O6 Mn2 K1 C74 -78.4(4) . 1_565
K2 Mn2 K1 C74 -103.3(3) . 1_565
O4 Mn2 K1 Mn1 171.6(2) . .
O3 Mn2 K1 Mn1 52.63(19) . .
N8 Mn2 K1 Mn1 -178.4(4) . .
N7 Mn2 K1 Mn1 -68.44(19) . .
O6 Mn2 K1 Mn1 18.6(3) . .
K2 Mn2 K1 Mn1 -6.23(6) . .
O4 Mn2 K1 C57 -129.6(3) . .
O3 Mn2 K1 C57 111.4(2) . .
N8 Mn2 K1 C57 -119.6(5) . .
N7 Mn2 K1 C57 -9.6(2) . .
O6 Mn2 K1 C57 77.4(3) . .
K2 Mn2 K1 C57 52.56(17) . .
O1 Mn1 K1 O7 44.6(5) . .
O5 Mn1 K1 O7 -89.8(5) . .
N3 Mn1 K1 O7 7.3(6) . .
N4 Mn1 K1 O7 150.0(5) . .
O2 Mn1 K1 O7 -107.2(5) . .
K2 Mn1 K1 O7 -147.3(4) . .
O1 Mn1 K1 O4 -156.5(3) . .
O5 Mn1 K1 O4 69.0(3) . .
N3 Mn1 K1 O4 166.2(4) . .
N4 Mn1 K1 O4 -51.2(2) . .
O2 Mn1 K1 O4 51.7(3) . .
K2 Mn1 K1 O4 11.62(18) . .
O1 Mn1 K1 O5 134.4(3) . .
N3 Mn1 K1 O5 97.1(5) . .
N4 Mn1 K1 O5 -120.2(3) . .
O2 Mn1 K1 O5 -17.3(3) . .
K2 Mn1 K1 O5 -57.4(2) . .
O5 Mn1 K1 O1 -134.4(3) . .
N3 Mn1 K1 O1 -37.3(5) . .
N4 Mn1 K1 O1 105.4(3) . .
O2 Mn1 K1 O1 -151.8(3) . .
K2 Mn1 K1 O1 168.1(2) . .
O1 Mn1 K1 O3 -125.3(2) . .
O5 Mn1 K1 O3 100.3(2) . .
N3 Mn1 K1 O3 -162.6(4) . .
N4 Mn1 K1 O3 -19.9(2) . .
O2 Mn1 K1 O3 83.0(3) . .
K2 Mn1 K1 O3 42.86(14) . .
O1 Mn1 K1 C74 -41.0(4) . 1_565
O5 Mn1 K1 C74 -175.4(4) . 1_565
N3 Mn1 K1 C74 -78.3(6) . 1_565
N4 Mn1 K1 C74 64.4(4) . 1_565
O2 Mn1 K1 C74 167.2(4) . 1_565
K2 Mn1 K1 C74 127.1(4) . 1_565
O1 Mn1 K1 Mn2 -161.8(2) . .
O5 Mn1 K1 Mn2 63.7(2) . .
N3 Mn1 K1 Mn2 160.9(4) . .
N4 Mn1 K1 Mn2 -56.48(18) . .
O2 Mn1 K1 Mn2 46.4(2) . .
K2 Mn1 K1 Mn2 6.30(6) . .
O1 Mn1 K1 C57 141.9(3) . .
O5 Mn1 K1 C57 7.5(3) . .
N3 Mn1 K1 C57 104.6(5) . .
N4 Mn1 K1 C57 -112.7(3) . .
O2 Mn1 K1 C57 -9.8(3) . .
K2 Mn1 K1 C57 -49.94(18) . .
O1 Mn1 K2 O8 137.9(5) . .
O5 Mn1 K2 O8 69.6(3) . .
N3 Mn1 K2 O8 -58.5(3) . .
N4 Mn1 K2 O8 -159.6(3) . .
O2 Mn1 K2 O8 -29.4(3) . .
K1 Mn1 K2 O8 110.1(2) . .
O1 Mn1 K2 O2 167.4(5) . .
O5 Mn1 K2 O2 99.0(3) . .
N3 Mn1 K2 O2 -29.0(3) . .
N4 Mn1 K2 O2 -130.2(3) . .
K1 Mn1 K2 O2 139.6(2) . .
O1 Mn1 K2 O6 7.0(5) . .
O5 Mn1 K2 O6 -61.3(2) . .
N3 Mn1 K2 O6 170.6(2) . .
N4 Mn1 K2 O6 69.5(2) . .
O2 Mn1 K2 O6 -160.4(3) . .
K1 Mn1 K2 O6 -20.80(15) . .
O1 Mn1 K2 O9 -93.9(6) . .
O5 Mn1 K2 O9 -162.3(3) . .
N3 Mn1 K2 O9 69.7(3) . .
N4 Mn1 K2 O9 -31.5(3) . .
O2 Mn1 K2 O9 98.7(4) . .
K1 Mn1 K2 O9 -121.7(3) . .
O1 Mn1 K2 N4 -62.4(5) . .
O5 Mn1 K2 N4 -130.8(3) . .
N3 Mn1 K2 N4 101.1(3) . .
O2 Mn1 K2 N4 130.2(3) . .
K1 Mn1 K2 N4 -90.3(2) . .
O1 Mn1 K2 C15 -93.4(5) . .
O5 Mn1 K2 C15 -161.7(2) . .
N3 Mn1 K2 C15 70.2(2) . .
N4 Mn1 K2 C15 -30.9(2) . .
O2 Mn1 K2 C15 99.2(3) . .
K1 Mn1 K2 C15 -121.19(16) . .
O1 Mn1 K2 C26 -164.8(5) . .
O5 Mn1 K2 C26 126.8(2) . .
N3 Mn1 K2 C26 -1.2(3) . .
N4 Mn1 K2 C26 -102.4(3) . .
O2 Mn1 K2 C26 27.8(3) . .
K1 Mn1 K2 C26 167.4(2) . .
O1 Mn1 K2 Mn2 21.9(5) . .
O5 Mn1 K2 Mn2 -46.44(16) . .
N3 Mn1 K2 Mn2 -174.52(19) . .
N4 Mn1 K2 Mn2 84.3(2) . .
O2 Mn1 K2 Mn2 -145.5(2) . .
K1 Mn1 K2 Mn2 -5.91(6) . .
O4 Mn2 K2 O8 -111.2(6) . .
O3 Mn2 K2 O8 -157.1(3) . .
N8 Mn2 K2 O8 70.1(3) . .
N7 Mn2 K2 O8 -32.6(3) . .
O6 Mn2 K2 O8 93.6(3) . .
K1 Mn2 K2 O8 -106.3(2) . .
O4 Mn2 K2 O2 -19.2(6) . .
O3 Mn2 K2 O2 -65.1(2) . .
N8 Mn2 K2 O2 162.1(2) . .
N7 Mn2 K2 O2 59.4(2) . .
O6 Mn2 K2 O2 -174.3(3) . .
K1 Mn2 K2 O2 -14.30(15) . .
O4 Mn2 K2 O6 155.1(6) . .
O3 Mn2 K2 O6 109.2(3) . .
N8 Mn2 K2 O6 -23.6(3) . .
N7 Mn2 K2 O6 -126.3(3) . .
K1 Mn2 K2 O6 160.0(2) . .
O4 Mn2 K2 O9 124.9(6) . .
O3 Mn2 K2 O9 79.0(3) . .
N8 Mn2 K2 O9 -53.8(3) . .
N7 Mn2 K2 O9 -156.5(3) . .
O6 Mn2 K2 O9 -30.3(3) . .
K1 Mn2 K2 O9 129.8(2) . .
O4 Mn2 K2 N4 39.0(6) . .
O3 Mn2 K2 N4 -6.9(2) . .
N8 Mn2 K2 N4 -139.7(2) . .
N7 Mn2 K2 N4 117.6(2) . .
O6 Mn2 K2 N4 -116.1(3) . .
K1 Mn2 K2 N4 43.90(14) . .
O4 Mn2 K2 C15 60.3(6) . .
O3 Mn2 K2 C15 14.4(2) . .
N8 Mn2 K2 C15 -118.4(2) . .
N7 Mn2 K2 C15 138.9(2) . .
O6 Mn2 K2 C15 -94.9(3) . .
K1 Mn2 K2 C15 65.16(15) . .
O4 Mn2 K2 C26 -10.4(7) . .
O3 Mn2 K2 C26 -56.3(4) . .
N8 Mn2 K2 C26 170.9(4) . .
N7 Mn2 K2 C26 68.2(4) . .
O6 Mn2 K2 C26 -165.5(4) . .
K1 Mn2 K2 C26 -5.5(3) . .
O4 Mn2 K2 Mn1 1.1(6) . .
O3 Mn2 K2 Mn1 -44.83(17) . .
N8 Mn2 K2 Mn1 -177.62(19) . .
N7 Mn2 K2 Mn1 79.7(2) . .
O6 Mn2 K2 Mn1 -154.1(2) . .
K1 Mn2 K2 Mn1 5.97(6) . .
O1 Mn1 N3 C24 -169.4(5) . .
O5 Mn1 N3 C24 -65.8(6) . .
N4 Mn1 N3 C24 77.1(5) . .
O2 Mn1 N3 C24 -6.0(4) . .
K1 Mn1 N3 C24 -140.2(4) . .
K2 Mn1 N3 C24 16.3(5) . .
O1 Mn1 N3 C8 24.7(7) . .
O5 Mn1 N3 C8 128.3(6) . .
N4 Mn1 N3 C8 -88.7(7) . .
O2 Mn1 N3 C8 -171.9(7) . .
K1 Mn1 N3 C8 53.9(9) . .
K2 Mn1 N3 C8 -149.6(6) . .
O1 Mn1 N4 C29 67.3(6) . .
O5 Mn1 N4 C29 -34.2(7) . .
N3 Mn1 N4 C29 178.9(6) . .
O2 Mn1 N4 C29 -124.4(6) . .
K1 Mn1 N4 C29 15.4(6) . .
K2 Mn1 N4 C29 -94.2(6) . .
O1 Mn1 N4 C14 -105.5(6) . .
O5 Mn1 N4 C14 153.0(5) . .
N3 Mn1 N4 C14 6.1(6) . .
O2 Mn1 N4 C14 62.9(6) . .
K1 Mn1 N4 C14 -157.4(5) . .
K2 Mn1 N4 C14 93.0(6) . .
O1 Mn1 N4 K2 161.42(17) . .
O5 Mn1 N4 K2 59.9(3) . .
N3 Mn1 N4 K2 -86.9(2) . .
O2 Mn1 N4 K2 -30.19(17) . .
K1 Mn1 N4 K2 109.56(11) . .
O8 K2 N4 C29 154.3(6) . .
O2 K2 N4 C29 145.8(5) . .
O6 K2 N4 C29 4.4(5) . .
O9 K2 N4 C29 -88.7(5) . .
C15 K2 N4 C29 -111.4(5) . .
C26 K2 N4 C29 -170.0(5) . .
Mn1 K2 N4 C29 114.6(5) . .
Mn2 K2 N4 C29 36.2(4) . .
O8 K2 N4 C14 -76.3(7) . .
O2 K2 N4 C14 -84.7(4) . .
O6 K2 N4 C14 133.8(4) . .
O9 K2 N4 C14 40.7(5) . .
C15 K2 N4 C14 18.0(4) . .
C26 K2 N4 C14 -40.6(5) . .
Mn1 K2 N4 C14 -115.9(5) . .
Mn2 K2 N4 C14 165.7(5) . .
O8 K2 N4 Mn1 39.6(6) . .
O2 K2 N4 Mn1 31.18(19) . .
O6 K2 N4 Mn1 -110.3(2) . .
O9 K2 N4 Mn1 156.7(2) . .
C15 K2 N4 Mn1 133.9(3) . .
C26 K2 N4 Mn1 75.4(2) . .
Mn2 K2 N4 Mn1 -78.41(17) . .
O4 Mn2 N7 C57 67.4(7) . .
O3 Mn2 N7 C57 -31.5(7) . .
N8 Mn2 N7 C57 177.8(6) . .
O6 Mn2 N7 C57 -124.2(6) . .
K1 Mn2 N7 C57 24.0(6) . .
K2 Mn2 N7 C57 -92.8(6) . .
O4 Mn2 N7 C41 -109.0(6) . .
O3 Mn2 N7 C41 152.1(5) . .
N8 Mn2 N7 C41 1.4(6) . .
O6 Mn2 N7 C41 59.4(6) . .
K1 Mn2 N7 C41 -152.3(6) . .
K2 Mn2 N7 C41 90.8(6) . .
O4 Mn2 N8 C62 -167.6(5) . .
O3 Mn2 N8 C62 -63.6(6) . .
N7 Mn2 N8 C62 79.0(5) . .
O6 Mn2 N8 C62 -5.8(5) . .
K1 Mn2 N8 C62 -175.4(4) . .
K2 Mn2 N8 C62 11.9(5) . .
O4 Mn2 N8 C47 26.0(8) . .
O3 Mn2 N8 C47 130.1(7) . .
N7 Mn2 N8 C47 -87.3(7) . .
O6 Mn2 N8 C47 -172.1(8) . .
K1 Mn2 N8 C47 18.3(10) . .
K2 Mn2 N8 C47 -154.4(7) . .
O5 Mn1 O1 C19 -128.6(7) . .
N3 Mn1 O1 C19 1.5(7) . .
N4 Mn1 O1 C19 109.5(7) . .
O2 Mn1 O1 C19 -38.1(10) . .
K1 Mn1 O1 C19 -161.7(8) . .
K2 Mn1 O1 C19 164.4(5) . .
O5 Mn1 O1 K1 33.1(2) . .
N3 Mn1 O1 K1 163.1(2) . .
N4 Mn1 O1 K1 -88.8(2) . .
O2 Mn1 O1 K1 123.6(5) . .
K2 Mn1 O1 K1 -34.0(6) . .
O7 K1 O1 C19 3.5(8) . .
O4 K1 O1 C19 -163.4(7) . .
O5 K1 O1 C19 131.6(8) . .
O3 K1 O1 C19 -158.5(8) . .
C74 K1 O1 C19 -61.0(8) 1_565 .
Mn2 K1 O1 C19 177.6(7) . .
Mn1 K1 O1 C19 159.5(8) . .
C57 K1 O1 C19 129.2(7) . .
O7 K1 O1 Mn1 -156.0(3) . .
O4 K1 O1 Mn1 37.1(4) . .
O5 K1 O1 Mn1 -27.87(18) . .
O3 K1 O1 Mn1 42.04(19) . .
C74 K1 O1 Mn1 139.6(4) 1_565 .
Mn2 K1 O1 Mn1 18.1(2) . .
C57 K1 O1 Mn1 -30.3(2) . .
O1 Mn1 O2 C24 52.7(8) . .
O5 Mn1 O2 C24 143.2(5) . .
N3 Mn1 O2 C24 6.1(4) . .
N4 Mn1 O2 C24 -96.8(5) . .
K1 Mn1 O2 C24 156.4(4) . .
K2 Mn1 O2 C24 -138.7(5) . .
O1 Mn1 O2 K2 -168.6(5) . .
O5 Mn1 O2 K2 -78.1(2) . .
N3 Mn1 O2 K2 144.8(3) . .
N4 Mn1 O2 K2 41.9(2) . .
K1 Mn1 O2 K2 -64.9(3) . .
O8 K2 O2 C24 -105.3(8) . .
O6 K2 O2 C24 125.3(8) . .
O9 K2 O2 C24 -14.2(9) . .
N4 K2 O2 C24 70.9(8) . .
C15 K2 O2 C24 29.4(8) . .
C26 K2 O2 C24 -43.7(8) . .
Mn1 K2 O2 C24 99.2(8) . .
Mn2 K2 O2 C24 129.6(8) . .
O8 K2 O2 Mn1 155.5(3) . .
O6 K2 O2 Mn1 26.1(3) . .
O9 K2 O2 Mn1 -113.4(3) . .
N4 K2 O2 Mn1 -28.35(17) . .
C15 K2 O2 Mn1 -69.8(2) . .
C26 K2 O2 Mn1 -142.9(4) . .
Mn2 K2 O2 Mn1 30.42(18) . .
O4 Mn2 O3 C29 161.9(8) . .
N8 Mn2 O3 C29 51.9(9) . .
N7 Mn2 O3 C29 -87.8(8) . .
O6 Mn2 O3 C29 5.9(8) . .
K1 Mn2 O3 C29 -157.0(9) . .
K2 Mn2 O3 C29 -31.8(8) . .
O4 Mn2 O3 K1 -41.1(2) . .
N8 Mn2 O3 K1 -151.1(3) . .
N7 Mn2 O3 K1 69.2(3) . .
O6 Mn2 O3 K1 162.88(17) . .
K2 Mn2 O3 K1 125.25(13) . .
O7 K1 O3 C29 -118.3(9) . .
O4 K1 O3 C29 -164.8(8) . .
O5 K1 O3 C29 89.0(7) . .
O1 K1 O3 C29 18.7(7) . .
C74 K1 O3 C29 -57.1(8) 1_565 .
Mn2 K1 O3 C29 158.8(8) . .
Mn1 K1 O3 C29 48.8(7) . .
C57 K1 O3 C29 107.8(7) . .
O7 K1 O3 Mn2 82.9(6) . .
O4 K1 O3 Mn2 36.46(19) . .
O5 K1 O3 Mn2 -69.8(2) . .
O1 K1 O3 Mn2 -140.1(2) . .
C74 K1 O3 Mn2 144.2(3) 1_565 .
Mn1 K1 O3 Mn2 -110.0(2) . .
C57 K1 O3 Mn2 -50.97(19) . .
O3 Mn2 O4 C52 -137.2(8) . .
N8 Mn2 O4 C52 -2.8(8) . .
N7 Mn2 O4 C52 107.1(8) . .
O6 Mn2 O4 C52 -43.3(11) . .
K1 Mn2 O4 C52 172.5(9) . .
K2 Mn2 O4 C52 178.6(6) . .
O3 Mn2 O4 K1 50.2(2) . .
N8 Mn2 O4 K1 -175.3(2) . .
N7 Mn2 O4 K1 -65.4(3) . .
O6 Mn2 O4 K1 144.2(5) . .
K2 Mn2 O4 K1 6.0(7) . .
O7 K1 O4 C52 -11.3(8) . .
O5 K1 O4 C52 -146.0(8) . .
O1 K1 O4 C52 157.0(7) . .
O3 K1 O4 C52 151.5(8) . .
C74 K1 O4 C52 65.6(9) 1_565 .
Mn2 K1 O4 C52 -172.1(9) . .
Mn1 K1 O4 C52 179.5(8) . .
C57 K1 O4 C52 -133.6(8) . .
O7 K1 O4 Mn2 160.8(3) . .
O5 K1 O4 Mn2 26.1(2) . .
O1 K1 O4 Mn2 -31.0(4) . .
O3 K1 O4 Mn2 -36.44(19) . .
C74 K1 O4 Mn2 -122.4(4) 1_565 .
Mn1 K1 O4 Mn2 -8.4(2) . .
C57 K1 O4 Mn2 38.4(2) . .
O1 Mn1 O5 C57 173.5(8) . .
N3 Mn1 O5 C57 62.4(9) . .
N4 Mn1 O5 C57 -74.7(9) . .
O2 Mn1 O5 C57 15.6(8) . .
K1 Mn1 O5 C57 -153.0(9) . .
K2 Mn1 O5 C57 -24.9(8) . .
O1 Mn1 O5 K1 -33.5(2) . .
N3 Mn1 O5 K1 -144.6(3) . .
N4 Mn1 O5 K1 78.3(3) . .
O2 Mn1 O5 K1 168.6(2) . .
K2 Mn1 O5 K1 128.07(16) . .
O7 K1 O5 C57 -64.4(7) . .
O4 K1 O5 C57 42.4(6) . .
O1 K1 O5 C57 -172.2(6) . .
O3 K1 O5 C57 101.0(6) . .
C74 K1 O5 C57 167.4(8) 1_565 .
Mn2 K1 O5 C57 60.2(6) . .
Mn1 K1 O5 C57 160.1(7) . .
O7 K1 O5 Mn1 135.5(3) . .
O4 K1 O5 Mn1 -117.7(2) . .
O1 K1 O5 Mn1 27.69(18) . .
O3 K1 O5 Mn1 -59.09(18) . .
C74 K1 O5 Mn1 7.3(7) 1_565 .
Mn2 K1 O5 Mn1 -99.89(19) . .
C57 K1 O5 Mn1 -160.1(7) . .
O4 Mn2 O6 C62 53.7(8) . .
O3 Mn2 O6 C62 147.4(5) . .
N8 Mn2 O6 C62 6.0(5) . .
N7 Mn2 O6 C62 -98.3(5) . .
K1 Mn2 O6 C62 176.9(4) . .
K2 Mn2 O6 C62 -146.1(6) . .
O4 Mn2 O6 K2 -160.2(5) . .
O3 Mn2 O6 K2 -66.4(2) . .
N8 Mn2 O6 K2 152.1(3) . .
N7 Mn2 O6 K2 47.8(3) . .
K1 Mn2 O6 K2 -37.0(4) . .
O8 K2 O6 C62 -1.3(9) . .
O2 K2 O6 C62 115.9(9) . .
O9 K2 O6 C62 -95.6(9) . .
N4 K2 O6 C62 163.3(9) . .
C15 K2 O6 C62 -159.0(9) . .
C26 K2 O6 C62 -154.5(14) . .
Mn1 K2 O6 C62 131.5(9) . .
Mn2 K2 O6 C62 108.4(9) . .
O8 K2 O6 Mn2 -109.8(3) . .
O2 K2 O6 Mn2 7.4(3) . .
O9 K2 O6 Mn2 156.0(2) . .
N4 K2 O6 Mn2 54.8(2) . .
C15 K2 O6 Mn2 92.6(2) . .
C26 K2 O6 Mn2 97.1(15) . .
Mn1 K2 O6 Mn2 23.04(19) . .
O4 K1 O7 C68 -13(17) . .
O5 K1 O7 C68 91(17) . .
O1 K1 O7 C68 176(17) . .
O3 K1 O7 C68 -54(18) . .
C74 K1 O7 C68 -119(17) 1_565 .
Mn2 K1 O7 C68 3(18) . .
Mn1 K1 O7 C68 147(17) . .
C57 K1 O7 C68 71(17) . .
O8 K2 O9 C75 3.8(17) . .
O2 K2 O9 C75 -85.9(16) . .
O6 K2 O9 C75 123.8(16) . .
N4 K2 O9 C75 -152.0(16) . .
C15 K2 O9 C75 -135.2(17) . .
C26 K2 O9 C75 -63.5(16) . .
Mn1 K2 O9 C75 -134.7(16) . .
Mn2 K2 O9 C75 141.0(16) . .
C13 N1 C1 C6 10.8(10) . .
C7 N1 C1 C6 -129.7(8) . .
C13 N1 C1 C2 -170.1(7) . .
C7 N1 C1 C2 49.4(10) . .
C6 C1 C2 C3 2.9(11) . .
N1 C1 C2 C3 -176.3(7) . .
C6 C1 C2 N2 176.8(7) . .
N1 C1 C2 N2 -2.3(12) . .
C19 N2 C2 C3 -119.3(9) . .
C19 N2 C2 C1 66.7(11) . .
C1 C2 C3 C4 -4.3(13) . .
N2 C2 C3 C4 -178.7(8) . .
C2 C3 C4 C5 2.1(14) . .
C3 C4 C5 C6 1.5(13) . .
C4 C5 C6 C1 -2.8(13) . .
C2 C1 C6 C5 0.5(12) . .
N1 C1 C6 C5 179.7(7) . .
C1 N1 C7 C12 31.9(11) . .
C13 N1 C7 C12 -109.9(9) . .
C1 N1 C7 C8 -148.6(7) . .
C13 N1 C7 C8 69.5(9) . .
C12 C7 C8 N3 -173.0(8) . .
N1 C7 C8 N3 7.5(11) . .
C12 C7 C8 C9 -2.8(12) . .
N1 C7 C8 C9 177.7(7) . .
C24 N3 C8 C7 -124.5(9) . .
Mn1 N3 C8 C7 36.3(10) . .
C24 N3 C8 C9 66.1(12) . .
Mn1 N3 C8 C9 -133.1(7) . .
C7 C8 C9 C10 3.4(13) . .
N3 C8 C9 C10 173.1(8) . .
C8 C9 C10 C11 -1.9(14) . .
C9 C10 C11 C12 -0.5(15) . .
C8 C7 C12 C11 0.6(13) . .
N1 C7 C12 C11 -180.0(8) . .
C10 C11 C12 C7 1.1(14) . .
C1 N1 C13 C18 -97.4(9) . .
C7 N1 C13 C18 44.7(10) . .
C1 N1 C13 C14 86.3(9) . .
C7 N1 C13 C14 -131.5(7) . .
C29 N4 C14 C15 64.3(12) . .
Mn1 N4 C14 C15 -124.1(7) . .
K2 N4 C14 C15 -37.1(8) . .
C29 N4 C14 C13 -122.9(9) . .
Mn1 N4 C14 C13 48.8(9) . .
K2 N4 C14 C13 135.8(6) . .
C18 C13 C14 N4 -175.9(7) . .
N1 C13 C14 N4 0.4(11) . .
C18 C13 C14 C15 -2.7(11) . .
N1 C13 C14 C15 173.6(7) . .
N4 C14 C15 C16 174.4(8) . .
C13 C14 C15 C16 1.4(12) . .
N4 C14 C15 K2 35.5(7) . .
C13 C14 C15 K2 -137.6(6) . .
O8 K2 C15 C16 -9.1(9) . .
O2 K2 C15 C16 -86.6(8) . .
O6 K2 C15 C16 144.0(7) . .
O9 K2 C15 C16 55.1(8) . .
N4 K2 C15 C16 -150.0(9) . .
C26 K2 C15 C16 -35.3(7) . .
Mn1 K2 C15 C16 -124.4(8) . .
Mn2 K2 C15 C16 -179.5(7) . .
O8 K2 C15 C14 123.1(5) . .
O2 K2 C15 C14 45.6(5) . .
O6 K2 C15 C14 -83.8(5) . .
O9 K2 C15 C14 -172.7(6) . .
N4 K2 C15 C14 -17.8(4) . .
C26 K2 C15 C14 96.9(5) . .
Mn1 K2 C15 C14 7.8(4) . .
Mn2 K2 C15 C14 -47.3(5) . .
C14 C15 C16 C17 0.6(13) . .
K2 C15 C16 C17 120.9(8) . .
C15 C16 C17 C18 -1.4(13) . .
C14 C13 C18 C17 2.0(13) . .
N1 C13 C18 C17 -174.2(8) . .
C16 C17 C18 C13 0.1(13) . .
C2 N2 C19 O1 -0.4(13) . .
C2 N2 C19 C20 175.8(7) . .
Mn1 O1 C19 N2 -94.5(10) . .
K1 O1 C19 N2 112.2(9) . .
Mn1 O1 C19 C20 89.3(8) . .
K1 O1 C19 C20 -64.0(10) . .
N2 C19 C20 C22 -105.6(9) . .
O1 C19 C20 C22 70.9(9) . .
N2 C19 C20 C21 135.5(8) . .
O1 C19 C20 C21 -47.9(10) . .
N2 C19 C20 C23 13.8(11) . .
O1 C19 C20 C23 -169.6(7) . .
Mn1 O2 C24 N3 -9.4(7) . .
K2 O2 C24 N3 -113.8(8) . .
Mn1 O2 C24 C25 171.3(6) . .
K2 O2 C24 C25 67.0(10) . .
C8 N3 C24 O2 175.4(8) . .
Mn1 N3 C24 O2 10.6(8) . .
C8 N3 C24 C25 -5.5(14) . .
Mn1 N3 C24 C25 -170.3(7) . .
O2 C24 C25 C27 83.4(9) . .
N3 C24 C25 C27 -95.7(10) . .
O2 C24 C25 C28 -152.9(8) . .
N3 C24 C25 C28 28.0(13) . .
O2 C24 C25 C26 -33.4(10) . .
N3 C24 C25 C26 147.5(9) . .
C27 C25 C26 K2 -108.4(7) . .
C28 C25 C26 K2 132.2(6) . .
C24 C25 C26 K2 7.1(8) . .
O8 K2 C26 C25 118.1(7) . .
O2 K2 C26 C25 9.8(5) . .
O6 K2 C26 C25 -87.0(17) . .
O9 K2 C26 C25 -146.7(7) . .
N4 K2 C26 C25 -45.0(6) . .
C15 K2 C26 C25 -82.3(6) . .
Mn1 K2 C26 C25 -12.0(6) . .
Mn2 K2 C26 C25 -1.7(9) . .
Mn2 O3 C29 N4 91.7(9) . .
K1 O3 C29 N4 -55.1(11) . .
Mn2 O3 C29 C30 -94.2(9) . .
K1 O3 C29 C30 119.0(7) . .
C14 N4 C29 O3 -175.3(7) . .
Mn1 N4 C29 O3 12.9(9) . .
K2 N4 C29 O3 -74.4(7) . .
C14 N4 C29 C30 11.6(14) . .
Mn1 N4 C29 C30 -160.1(7) . .
K2 N4 C29 C30 112.5(8) . .
O3 C29 C30 C31 59.0(10) . .
N4 C29 C30 C31 -127.8(9) . .
O3 C29 C30 C33 -178.7(7) . .
N4 C29 C30 C33 -5.5(13) . .
O3 C29 C30 C32 -59.1(9) . .
N4 C29 C30 C32 114.1(10) . .
C40 N5 C34 C39 16.1(11) . .
C46 N5 C34 C39 -127.3(8) . .
C40 N5 C34 C35 -163.7(7) . .
C46 N5 C34 C35 52.9(11) . .
C39 C34 C35 C36 -0.6(13) . .
N5 C34 C35 C36 179.2(8) . .
C39 C34 C35 N6 171.4(8) . .
N5 C34 C35 N6 -8.8(13) . .
C52 N6 C35 C36 -115.0(10) . .
C52 N6 C35 C34 72.8(12) . .
C34 C35 C36 C37 -1.9(15) . .
N6 C35 C36 C37 -174.6(9) . .
C35 C36 C37 C38 2.3(17) . .
C36 C37 C38 C39 -0.2(16) . .
C37 C38 C39 C34 -2.4(15) . .
C35 C34 C39 C38 2.8(13) . .
N5 C34 C39 C38 -177.0(8) . .
C34 N5 C40 C45 -100.9(9) . .
C46 N5 C40 C45 44.4(10) . .
C34 N5 C40 C41 81.6(9) . .
C46 N5 C40 C41 -133.1(8) . .
C45 C40 C41 C42 -3.1(12) . .
N5 C40 C41 C42 174.4(7) . .
C45 C40 C41 N7 -176.7(8) . .
N5 C40 C41 N7 0.8(12) . .
C57 N7 C41 C42 61.4(12) . .
Mn2 N7 C41 C42 -122.5(7) . .
C57 N7 C41 C40 -125.3(9) . .
Mn2 N7 C41 C40 50.8(9) . .
C40 C41 C42 C43 1.2(13) . .
N7 C41 C42 C43 174.7(8) . .
C41 C42 C43 C44 2.7(15) . .
C42 C43 C44 C45 -4.8(15) . .
C43 C44 C45 C40 2.9(14) . .
C41 C40 C45 C44 1.1(13) . .
N5 C40 C45 C44 -176.4(8) . .
C34 N5 C46 C51 33.7(12) . .
C40 N5 C46 C51 -110.8(9) . .
C34 N5 C46 C47 -144.8(8) . .
C40 N5 C46 C47 70.7(10) . .
C51 C46 C47 C48 -1.1(13) . .
N5 C46 C47 C48 177.4(8) . .
C51 C46 C47 N8 -175.2(8) . .
N5 C46 C47 N8 3.2(12) . .
C62 N8 C47 C48 64.9(14) . .
Mn2 N8 C47 C48 -133.8(8) . .
C62 N8 C47 C46 -121.4(10) . .
Mn2 N8 C47 C46 39.9(11) . .
C46 C47 C48 C49 1.6(14) . .
N8 C47 C48 C49 175.3(9) . .
C47 C48 C49 C50 -1.5(15) . .
C48 C49 C50 C51 0.8(14) . .
C47 C46 C51 C50 0.4(14) . .
N5 C46 C51 C50 -178.0(8) . .
C49 C50 C51 C46 -0.2(14) . .
C35 N6 C52 O4 -2.2(14) . .
C35 N6 C52 C53 172.5(8) . .
Mn2 O4 C52 N6 -90.2(10) . .
K1 O4 C52 N6 79.3(11) . .
Mn2 O4 C52 C53 95.1(9) . .
K1 O4 C52 C53 -95.4(9) . .
N6 C52 C53 C56 -99.9(10) . .
O4 C52 C53 C56 75.3(11) . .
N6 C52 C53 C54 140.7(9) . .
O4 C52 C53 C54 -44.1(11) . .
N6 C52 C53 C55 20.5(12) . .
O4 C52 C53 C55 -164.3(8) . .
Mn1 O5 C57 N7 81.2(10) . .
K1 O5 C57 N7 -66.6(9) . .
Mn1 O5 C57 C58 -104.8(9) . .
K1 O5 C57 C58 107.4(7) . .
Mn1 O5 C57 K1 147.7(11) . .
C41 N7 C57 O5 -171.3(8) . .
Mn2 N7 C57 O5 12.9(10) . .
C41 N7 C57 C58 15.8(14) . .
Mn2 N7 C57 C58 -160.0(7) . .
C41 N7 C57 K1 152.3(7) . .
Mn2 N7 C57 K1 -23.6(6) . .
O7 K1 C57 O5 127.9(6) . .
O4 K1 C57 O5 -136.8(6) . .
O1 K1 C57 O5 7.2(6) . .
O3 K1 C57 O5 -72.4(6) . .
C74 K1 C57 O5 -22.9(14) 1_565 .
Mn2 K1 C57 O5 -108.6(6) . .
Mn1 K1 C57 O5 -14.6(5) . .
O7 K1 C57 N7 -107.4(5) . .
O4 K1 C57 N7 -12.1(5) . .
O5 K1 C57 N7 124.7(9) . .
O1 K1 C57 N7 131.9(5) . .
O3 K1 C57 N7 52.3(5) . .
C74 K1 C57 N7 101.8(12) 1_565 .
Mn2 K1 C57 N7 16.1(4) . .
Mn1 K1 C57 N7 110.0(5) . .
O7 K1 C57 C58 35.0(7) . .
O4 K1 C57 C58 130.2(6) . .
O5 K1 C57 C58 -93.0(8) . .
O1 K1 C57 C58 -85.7(6) . .
O3 K1 C57 C58 -165.3(6) . .
C74 K1 C57 C58 -115.8(12) 1_565 .
Mn2 K1 C57 C58 158.4(6) . .
Mn1 K1 C57 C58 -107.6(6) . .
O5 C57 C58 C59 59.4(10) . .
N7 C57 C58 C59 -127.5(9) . .
K1 C57 C58 C59 103.8(7) . .
O5 C57 C58 C60 -178.1(8) . .
N7 C57 C58 C60 -5.1(14) . .
K1 C57 C58 C60 -133.8(7) . .
O5 C57 C58 C61 -58.5(9) . .
N7 C57 C58 C61 114.6(10) . .
K1 C57 C58 C61 -14.1(8) . .
Mn2 O6 C62 N8 -9.1(7) . .
K2 O6 C62 N8 -122.1(8) . .
Mn2 O6 C62 C63 172.0(7) . .
K2 O6 C62 C63 59.0(12) . .
C47 N8 C62 O6 175.4(8) . .
Mn2 N8 C62 O6 10.0(8) . .
C47 N8 C62 C63 -5.8(15) . .
Mn2 N8 C62 C63 -171.2(8) . .
O6 C62 C63 C66 82.9(10) . .
N8 C62 C63 C66 -95.8(11) . .
O6 C62 C63 C65 -153.8(8) . .
N8 C62 C63 C65 27.5(13) . .
O6 C62 C63 C64 -34.2(11) . .
N8 C62 C63 C64 147.1(9) . .
C70 N9 C68 O7 -166.7(15) . .
C69 N9 C68 O7 4(2) . .
C70 N9 C68 C67 8(3) . .
C69 N9 C68 C67 179.1(12) . .
K1 O7 C68 N9 -109(17) . .
K1 O7 C68 C67 77(17) . .
K2 O9 C75 N11 -147.5(13) . .
K2 O9 C75 C76 30(2) . .
C77 N11 C75 O9 177.1(13) . .
C78 N11 C75 O9 -3.5(19) . .
C77 N11 C75 C76 0(2) . .
C78 N11 C75 C76 179.1(14) . .
O2 K2 O8 C72 -161.4(18) . .
O6 K2 O8 C72 -24.0(19) . .
O9 K2 O8 C72 71.8(18) . .
N4 K2 O8 C72 -169.0(16) . .
C15 K2 O8 C72 125.3(17) . .
C26 K2 O8 C72 151.9(19) . .
Mn1 K2 O8 C72 -144.0(17) . .
Mn2 K2 O8 C72 -66.2(19) . .
K2 O8 C72 N10 139.8(14) . .
K2 O8 C72 C71 -42(2) . .
O8 C72 N10 C73 -0.6(16) . .
C71 C72 N10 C73 -178.8(10) . .
O8 C72 N10 C74 175.4(10) . .
C71 C72 N10 C74 -2.8(15) . .
C72 N10 C74 K1 172(4) . 1_545
C73 N10 C74 K1 -11(5) . 1_545
